data_4108016
loop_
_publ_author_name
'Andrea M. Geyer'
'Eric S. Wiedner'
'J. Brannon Gary'
'Robyn L. Gdula'
'Nicola C. Kuhlmann'
'Marc J. A. Johnson'
'Barry D. Dunietz'
'Jeff W. Kampf'

_publ_section_title
;
 Synthetic, Mechanistic, and Computational Investigations of
 Nitrile-Alkyne Cross-Metathesis
;
_journal_name_full 'Journal of the American Chemical Society'
_journal_page_first 8984
_journal_page_last 8999
_journal_paper_doi 10.1021/ja800020w
_journal_volume 130
_journal_year 2008
_chemical_formula_moiety 'C24 H32 F24 Li N O8 W'
_chemical_formula_sum 'C24 H32 F24 Li N O8 W'
_chemical_formula_weight 1109.30
_chemical_name_systematic
;
 ?
;
_space_group_IT_number 14
_symmetry_cell_setting monoclinic
_symmetry_space_group_name_Hall '-P 2ybc'
_symmetry_space_group_name_H-M 'P 1 21/c 1'
_atom_sites_solution_hydrogens geom
_atom_sites_solution_primary direct
_atom_sites_solution_secondary difmap
_audit_creation_method SHELXL-97
_cell_angle_alpha 90.00
_cell_angle_beta 90.034(3)
_cell_angle_gamma 90.00
_cell_formula_units_Z 16
_cell_length_a 22.880(5)
_cell_length_b 18.040(4)
_cell_length_c 36.791(7)
_cell_measurement_reflns_used 9771
_cell_measurement_temperature 108(2)
_cell_measurement_theta_max 23.29
_cell_measurement_theta_min 2.67
_cell_volume 15186(6)
_computing_cell_refinement 'Bruker SAINT'
_computing_data_collection 'Bruker SMART-1K'
_computing_data_reduction 'Bruker SAINT'
_computing_molecular_graphics 'Bruker SHELXTL'
_computing_publication_material 'Bruker SHELXTL'
_computing_structure_refinement 'Bruker SHELXTL'
_computing_structure_solution 'Bruker SHELXTL'
_diffrn_ambient_temperature 108(2)
_diffrn_measured_fraction_theta_full 0.998
_diffrn_measured_fraction_theta_max 0.998
_diffrn_measurement_device_type 'CCD area detector'
_diffrn_measurement_method 'phi and omega scans'
_diffrn_radiation_monochromator graphite
_diffrn_radiation_source 'fine-focus sealed tube'
_diffrn_radiation_type MoK\a
_diffrn_radiation_wavelength 0.71073
_diffrn_reflns_av_R_equivalents 0.0500
_diffrn_reflns_av_sigmaI/netI 0.0287
_diffrn_reflns_limit_h_max 30
_diffrn_reflns_limit_h_min -30
_diffrn_reflns_limit_k_max 24
_diffrn_reflns_limit_k_min -24
_diffrn_reflns_limit_l_max 49
_diffrn_reflns_limit_l_min -49
_diffrn_reflns_number 298848
_diffrn_reflns_theta_full 28.32
_diffrn_reflns_theta_max 28.32
_diffrn_reflns_theta_min 1.81
_exptl_absorpt_coefficient_mu 3.205
_exptl_absorpt_correction_T_max 0.4941
_exptl_absorpt_correction_T_min 0.3833
_exptl_absorpt_correction_type multi-scan
_exptl_absorpt_process_details
;
  Blessing, R. Acta Cryst. (1995) A51 33-38.
  Sheldrick, G.  SADABS (Version 2.10) Bruker/Siemens area
  detector absorption and other corrections, University of
  Gottingen, Germany 2003.
 
;
_exptl_crystal_colour colorless
_exptl_crystal_density_diffrn 1.941
_exptl_crystal_description needle
_exptl_crystal_F_000 8640
_exptl_crystal_size_max 0.40
_exptl_crystal_size_mid 0.26
_exptl_crystal_size_min 0.22
_refine_diff_density_max 1.290
_refine_diff_density_min -1.337
_refine_diff_density_rms 0.094
_refine_ls_extinction_method none
_refine_ls_goodness_of_fit_ref 1.036
_refine_ls_hydrogen_treatment constr
_refine_ls_matrix_type full
_refine_ls_number_parameters 2271
_refine_ls_number_reflns 37755
_refine_ls_number_restraints 373
_refine_ls_restrained_S_all 1.047
_refine_ls_R_factor_all 0.0292
_refine_ls_R_factor_gt 0.0236
_refine_ls_shift/su_max 0.002
_refine_ls_shift/su_mean 0.000
_refine_ls_structure_factor_coef Fsqd
_refine_ls_weighting_details 'calc w=1/[\s^2^(Fo^2^)+(0.0130P)^2^+21.7251P] where P=(Fo^2^+2Fc^2^)/3'
_refine_ls_weighting_scheme calc
_refine_ls_wR_factor_gt 0.0486
_refine_ls_wR_factor_ref 0.0504
_reflns_number_gt 34774
_reflns_number_total 37755
_reflns_threshold_expression >2sigma(I)
_cod_data_source_file ja800020w-file001_2.cif
_cod_data_source_block ag679
_cod_original_cell_volume 15185(5)
_cod_database_code 4108016

loop_
_symmetry_equiv_pos_as_xyz
'x, y, z'
'-x, y+1/2, -z+1/2'
'-x, -y, -z'
'x, -y-1/2, z-1/2'

loop_
_atom_site_label
_atom_site_type_symbol
_atom_site_fract_x
_atom_site_fract_y
_atom_site_fract_z
_atom_site_U_iso_or_equiv
_atom_site_adp_type
_atom_site_occupancy
_atom_site_symmetry_multiplicity
_atom_site_calc_flag
_atom_site_refinement_flags
_atom_site_disorder_assembly
_atom_site_disorder_group
W1 W 0.242558(5) 0.404448(5) 0.367740(3) 0.01438(2) Uani 1 1 d . . .
F1 F 0.12164(8) 0.43887(11) 0.37719(6) 0.0436(6) Uani 1 1 d . . .
F2 F 0.11517(9) 0.43948(12) 0.43522(7) 0.0456(6) Uani 1 1 d . . .
F3 F 0.07204(9) 0.52419(12) 0.40424(7) 0.0478(6) Uani 1 1 d . . .
F4 F 0.13610(10) 0.59909(13) 0.45629(6) 0.0470(6) Uani 1 1 d . . .
F5 F 0.22767(11) 0.61480(12) 0.44450(7) 0.0565(7) Uani 1 1 d . . .
F6 F 0.19895(10) 0.51538(13) 0.46999(5) 0.0462(6) Uani 1 1 d . . .
F7 F 0.24785(12) 0.17583(11) 0.32165(6) 0.0523(6) Uani 1 1 d . . .
F8 F 0.17856(11) 0.17071(13) 0.28193(7) 0.0584(7) Uani 1 1 d . . .
F9 F 0.25277(10) 0.24202(12) 0.27344(5) 0.0436(5) Uani 1 1 d . . .
F10 F 0.10001(9) 0.28269(12) 0.28103(6) 0.0419(6) Uani 1 1 d . . .
F11 F 0.17362(9) 0.34764(12) 0.26410(5) 0.0365(5) Uani 1 1 d . . .
F12 F 0.12296(9) 0.38168(12) 0.31017(6) 0.0387(5) Uani 1 1 d . . .
F13 F 0.31012(9) 0.24183(11) 0.39661(5) 0.0360(5) Uani 1 1 d . . .
F14 F 0.23587(10) 0.17722(10) 0.41280(6) 0.0432(6) Uani 1 1 d . . .
F15 F 0.30520(10) 0.19890(11) 0.45094(6) 0.0405(5) Uani 1 1 d . . .
F16 F 0.14707(9) 0.25177(12) 0.44541(6) 0.0410(6) Uani 1 1 d . . .
F17 F 0.17328(10) 0.34312(13) 0.47911(6) 0.0447(6) Uani 1 1 d . . .
F18 F 0.20972(10) 0.23519(12) 0.48835(6) 0.0455(6) Uani 1 1 d . . .
F19 F 0.17978(9) 0.50282(12) 0.26576(6) 0.0384(5) Uani 1 1 d . . .
F20 F 0.25093(9) 0.56318(10) 0.24223(4) 0.0332(4) Uani 1 1 d . . .
F21 F 0.20652(10) 0.60723(11) 0.28885(6) 0.0403(5) Uani 1 1 d . . .
F22 F 0.29453(10) 0.60321(12) 0.33845(6) 0.0444(6) Uani 1 1 d . . .
F23 F 0.33871(9) 0.59641(10) 0.28714(5) 0.0322(5) Uani 1 1 d . . .
F24 F 0.35924(9) 0.52002(12) 0.32966(6) 0.0376(5) Uani 1 1 d . . .
O1 O 0.22548(9) 0.48637(11) 0.40093(5) 0.0189(4) Uani 1 1 d . . .
O2 O 0.22876(9) 0.32465(11) 0.33250(5) 0.0191(5) Uani 1 1 d . . .
O3 O 0.21719(9) 0.33565(11) 0.40595(5) 0.0186(5) Uani 1 1 d . . .
O4 O 0.23375(9) 0.47567(10) 0.32785(5) 0.0176(4) Uani 1 1 d . . .
C1 C 0.17666(13) 0.53081(16) 0.40699(8) 0.0211(7) Uani 1 1 d . . .
C2 C 0.16995(15) 0.59248(18) 0.37888(10) 0.0365(9) Uani 1 1 d . . .
H2A H 0.2066 0.6203 0.3771 0.055 Uiso 1 1 calc R . .
H2B H 0.1385 0.6260 0.3863 0.055 Uiso 1 1 calc R . .
H2C H 0.1605 0.5708 0.3552 0.055 Uiso 1 1 calc R . .
C3 C 0.12058(14) 0.48313(19) 0.40672(10) 0.0307(8) Uani 1 1 d . . .
C4 C 0.18509(16) 0.5649(2) 0.44452(10) 0.0329(8) Uani 1 1 d . . .
C5 C 0.18449(14) 0.27887(17) 0.31950(8) 0.0225(7) Uani 1 1 d . . .
C6 C 0.14622(16) 0.2452(2) 0.34880(9) 0.0373(9) Uani 1 1 d . . .
H6A H 0.1699 0.2129 0.3643 0.056 Uiso 1 1 calc R . .
H6B H 0.1150 0.2161 0.3375 0.056 Uiso 1 1 calc R . .
H6C H 0.1290 0.2848 0.3635 0.056 Uiso 1 1 calc R . .
C7 C 0.21641(16) 0.21668(18) 0.29860(10) 0.0341(9) Uani 1 1 d . . .
C8 C 0.14560(15) 0.32271(19) 0.29349(9) 0.0288(8) Uani 1 1 d . . .
C9 C 0.24320(14) 0.30170(15) 0.43602(7) 0.0210(6) Uani 1 1 d . . .
C10 C 0.28762(14) 0.35020(17) 0.45531(8) 0.0254(7) Uani 1 1 d . . .
H10A H 0.3219 0.3569 0.4397 0.038 Uiso 1 1 calc R . .
H10B H 0.2995 0.3264 0.4781 0.038 Uiso 1 1 calc R . .
H10C H 0.2701 0.3986 0.4606 0.038 Uiso 1 1 calc R . .
C11 C 0.27332(15) 0.22973(17) 0.42379(9) 0.0279(7) Uani 1 1 d . . .
C12 C 0.19283(16) 0.2829(2) 0.46233(9) 0.0314(8) Uani 1 1 d . . .
C13 C 0.26808(13) 0.50200(15) 0.29932(7) 0.0192(6) Uani 1 1 d . . .
C14 C 0.29846(13) 0.44071(17) 0.27801(8) 0.0231(7) Uani 1 1 d . . .
H14A H 0.3227 0.4112 0.2945 0.035 Uiso 1 1 calc R . .
H14B H 0.3231 0.4628 0.2591 0.035 Uiso 1 1 calc R . .
H14C H 0.2690 0.4087 0.2667 0.035 Uiso 1 1 calc R . .
C15 C 0.22610(14) 0.54453(17) 0.27371(8) 0.0242(7) Uani 1 1 d . . .
C16 C 0.31501(14) 0.55665(18) 0.31363(8) 0.0239(7) Uani 1 1 d . . .
N1 N 0.31545(10) 0.40083(12) 0.37194(6) 0.0181(5) Uani 1 1 d D . .
Li1 Li 0.4058(2) 0.4035(2) 0.37392(13) 0.0249(12) Uani 1 1 d D . .
O5 O 0.41268(9) 0.33652(12) 0.32941(6) 0.0262(5) Uani 1 1 d D . .
O6 O 0.48048(10) 0.44617(12) 0.34942(6) 0.0271(5) Uani 1 1 d D . .
O7 O 0.41161(11) 0.47959(15) 0.41703(7) 0.0418(7) Uani 1 1 d D . .
O8 O 0.43886(11) 0.33648(14) 0.41623(7) 0.0388(7) Uani 1 1 d D . .
C17 C 0.38049(16) 0.27075(18) 0.32204(10) 0.0338(9) Uani 1 1 d D . .
H17A H 0.3820 0.2600 0.2959 0.051 Uiso 1 1 calc R . .
H17B H 0.3397 0.2776 0.3295 0.051 Uiso 1 1 calc R . .
H17C H 0.3976 0.2293 0.3356 0.051 Uiso 1 1 calc R . .
C18 C 0.47167(14) 0.3335(2) 0.31765(9) 0.0334(8) Uani 1 1 d D . .
H18A H 0.4744 0.3093 0.2936 0.040 Uiso 1 1 calc R . .
H18B H 0.4958 0.3053 0.3352 0.040 Uiso 1 1 calc R . .
C19 C 0.49201(15) 0.4127(2) 0.31544(9) 0.0333(9) Uani 1 1 d D . .
H19A H 0.5344 0.4145 0.3101 0.040 Uiso 1 1 calc R . .
H19B H 0.4708 0.4391 0.2959 0.040 Uiso 1 1 calc R . .
C20 C 0.49514(15) 0.52321(18) 0.34891(11) 0.0377(9) Uani 1 1 d D . .
H20A H 0.5369 0.5289 0.3437 0.056 Uiso 1 1 calc R . .
H20B H 0.4863 0.5452 0.3726 0.056 Uiso 1 1 calc R . .
H20C H 0.4723 0.5483 0.3300 0.056 Uiso 1 1 calc R . .
C21 C 0.36945(17) 0.5358(2) 0.42482(11) 0.0407(10) Uani 1 1 d D . .
H21A H 0.3356 0.5135 0.4369 0.061 Uiso 1 1 calc R . .
H21B H 0.3569 0.5593 0.4021 0.061 Uiso 1 1 calc R . .
H21C H 0.3870 0.5732 0.4408 0.061 Uiso 1 1 calc R . .
C22 C 0.43664(18) 0.4485(2) 0.44834(10) 0.0450(11) Uani 1 1 d D . .
H22A H 0.4055 0.4327 0.4653 0.054 Uiso 1 1 calc R . .
H22B H 0.4613 0.4858 0.4608 0.054 Uiso 1 1 calc R . .
C23 C 0.47237(17) 0.3842(2) 0.43780(10) 0.0410(10) Uani 1 1 d D . .
H23A H 0.5071 0.4010 0.4241 0.049 Uiso 1 1 calc R . .
H23B H 0.4860 0.3577 0.4598 0.049 Uiso 1 1 calc R . .
C24 C 0.4637(2) 0.2659(2) 0.41274(12) 0.0557(12) Uani 1 1 d D . .
H24A H 0.5012 0.2698 0.4000 0.083 Uiso 1 1 calc R . .
H24B H 0.4372 0.2338 0.3989 0.083 Uiso 1 1 calc R . .
H24C H 0.4702 0.2446 0.4369 0.083 Uiso 1 1 calc R . .
W2 W 0.480504(5) 0.406430(5) 0.128664(3) 0.01622(2) Uani 1 1 d . . .
F25 F 0.41525(11) 0.33905(13) 0.01643(6) 0.0471(6) Uani 1 1 d . . .
F26 F 0.44313(12) 0.22561(13) 0.01220(6) 0.0543(7) Uani 1 1 d . . .
F27 F 0.37999(10) 0.25702(14) 0.05251(6) 0.0508(6) Uani 1 1 d . . .
F28 F 0.53462(12) 0.18523(12) 0.05197(6) 0.0549(7) Uani 1 1 d . . .
F29 F 0.46177(12) 0.17491(12) 0.08884(7) 0.0536(7) Uani 1 1 d . . .
F30 F 0.53957(10) 0.23310(12) 0.10531(6) 0.0473(6) Uani 1 1 d . . .
F31 F 0.44489(9) 0.49915(12) 0.02110(5) 0.0351(5) Uani 1 1 d . . .
F32 F 0.47926(10) 0.60074(12) 0.04257(6) 0.0423(6) Uani 1 1 d . . .
F33 F 0.38775(9) 0.59193(12) 0.02955(6) 0.0404(5) Uani 1 1 d . . .
F34 F 0.35803(9) 0.43556(12) 0.05824(6) 0.0360(5) Uani 1 1 d . . .
F35 F 0.36274(8) 0.44760(10) 0.11643(5) 0.0312(5) Uani 1 1 d . . .
F36 F 0.31692(9) 0.52855(12) 0.08397(6) 0.0408(6) Uani 1 1 d . . .
F37 F 0.42738(9) 0.49966(11) 0.23838(6) 0.0341(5) Uani 1 1 d . . .
F38 F 0.48160(11) 0.59492(12) 0.24474(6) 0.0505(6) Uani 1 1 d . . .
F39 F 0.41576(11) 0.59104(12) 0.20286(6) 0.0483(6) Uani 1 1 d . . .
F40 F 0.51020(11) 0.63648(11) 0.16682(6) 0.0479(6) Uani 1 1 d . . .
F41 F 0.57799(10) 0.60341(11) 0.20376(6) 0.0413(6) Uani 1 1 d . . .
F42 F 0.57187(10) 0.55338(13) 0.15115(6) 0.0533(7) Uani 1 1 d . . .
F43 F 0.47452(11) 0.17968(11) 0.17395(7) 0.0503(7) Uani 1 1 d . . .
F44 F 0.48748(9) 0.24328(11) 0.22236(6) 0.0393(5) Uani 1 1 d . . .
F45 F 0.40868(11) 0.18012(12) 0.21578(7) 0.0530(7) Uani 1 1 d . . .
F46 F 0.41495(8) 0.35373(11) 0.23571(5) 0.0290(4) Uani 1 1 d . . .
F47 F 0.33634(8) 0.29794(11) 0.21932(5) 0.0350(5) Uani 1 1 d . . .
F48 F 0.36373(8) 0.39662(10) 0.19122(5) 0.0296(5) Uani 1 1 d . . .
O9 O 0.45411(9) 0.33479(11) 0.09162(5) 0.0204(5) Uani 1 1 d . . .
O10 O 0.46861(9) 0.48461(11) 0.09217(6) 0.0201(5) Uani 1 1 d . . .
O11 O 0.46902(9) 0.48296(11) 0.16602(5) 0.0196(5) Uani 1 1 d . . .
O12 O 0.46396(9) 0.33137(11) 0.16559(6) 0.0199(5) Uani 1 1 d . . .
C25 C 0.47895(16) 0.29566(17) 0.06310(8) 0.0274(7) Uani 1 1 d . . .
C26 C 0.52767(16) 0.3378(2) 0.04361(9) 0.0345(9) Uani 1 1 d . . .
H26A H 0.5135 0.3870 0.0365 0.052 Uiso 1 1 calc R . .
H26B H 0.5395 0.3103 0.0219 0.052 Uiso 1 1 calc R . .
H26C H 0.5613 0.3431 0.0599 0.052 Uiso 1 1 calc R . .
C27 C 0.42884(18) 0.2794(2) 0.03591(10) 0.0380(9) Uani 1 1 d . . .
C28 C 0.50359(18) 0.2220(2) 0.07728(11) 0.0385(10) Uani 1 1 d . . .
C29 C 0.42146(13) 0.52937(17) 0.08256(8) 0.0218(7) Uani 1 1 d . . .
C30 C 0.41677(16) 0.59819(18) 0.10714(9) 0.0322(8) Uani 1 1 d . . .
H30A H 0.4053 0.5829 0.1317 0.048 Uiso 1 1 calc R . .
H30B H 0.3873 0.6321 0.0972 0.048 Uiso 1 1 calc R . .
H30C H 0.4547 0.6233 0.1081 0.048 Uiso 1 1 calc R . .
C31 C 0.43313(15) 0.55460(19) 0.04376(9) 0.0295(8) Uani 1 1 d . . .
C32 C 0.36432(14) 0.48523(19) 0.08439(9) 0.0270(7) Uani 1 1 d . . .
C33 C 0.50106(13) 0.51565(17) 0.19400(9) 0.0234(7) Uani 1 1 d . . .
C34 C 0.53886(14) 0.46005(18) 0.21483(9) 0.0275(7) Uani 1 1 d . . .
H34A H 0.5146 0.4183 0.2228 0.041 Uiso 1 1 calc R . .
H34B H 0.5561 0.4844 0.2361 0.041 Uiso 1 1 calc R . .
H34C H 0.5701 0.4418 0.1990 0.041 Uiso 1 1 calc R . .
C35 C 0.45651(16) 0.55105(18) 0.21994(9) 0.0296(8) Uani 1 1 d . . .
C36 C 0.54052(17) 0.5777(2) 0.17860(10) 0.0352(9) Uani 1 1 d . . .
C37 C 0.41796(14) 0.28839(17) 0.17886(9) 0.0230(7) Uani 1 1 d . . .
C38 C 0.37548(16) 0.2607(2) 0.14973(10) 0.0355(9) Uani 1 1 d . . .
H38A H 0.3563 0.3032 0.1382 0.053 Uiso 1 1 calc R . .
H38B H 0.3459 0.2289 0.1610 0.053 Uiso 1 1 calc R . .
H38C H 0.3970 0.2324 0.1314 0.053 Uiso 1 1 calc R . .
C39 C 0.44743(16) 0.22259(18) 0.19791(10) 0.0336(9) Uani 1 1 d . . .
C40 C 0.38330(13) 0.33409(17) 0.20678(8) 0.0230(7) Uani 1 1 d . . .
N2 N 0.55331(11) 0.39945(12) 0.12655(7) 0.0223(6) Uani 1 1 d D A .
Li2 Li 0.6423(2) 0.3948(3) 0.12404(13) 0.0309(13) Uani 1 1 d D . .
O13 O 0.6471(3) 0.3014(5) 0.1562(2) 0.030(2) Uani 0.319(2) 1 d PDU A 1
O14 O 0.6916(3) 0.3145(3) 0.10119(16) 0.0341(15) Uani 0.319(2) 1 d PDU A 1
O15 O 0.7017(3) 0.4694(3) 0.14802(15) 0.0327(16) Uani 0.319(2) 1 d PDU A 1
O16 O 0.6545(3) 0.4833(4) 0.0885(2) 0.042(2) Uani 0.319(2) 1 d PDU A 1
C41 C 0.6090(4) 0.2798(5) 0.1845(2) 0.0279(19) Uani 0.319(2) 1 d PDU A 1
H41A H 0.6158 0.2275 0.1905 0.042 Uiso 0.319(2) 1 calc PR A 1
H41B H 0.5684 0.2865 0.1767 0.042 Uiso 0.319(2) 1 calc PR A 1
H41C H 0.6165 0.3104 0.2061 0.042 Uiso 0.319(2) 1 calc PR A 1
C42 C 0.7058(4) 0.2859(7) 0.1610(3) 0.036(2) Uani 0.319(2) 1 d PDU A 1
H42A H 0.7137 0.2483 0.1800 0.044 Uiso 0.319(2) 1 calc PR A 1
H42B H 0.7303 0.3305 0.1645 0.044 Uiso 0.319(2) 1 calc PR A 1
C43 C 0.7072(5) 0.2549(5) 0.1219(2) 0.047(2) Uani 0.319(2) 1 d PDU A 1
H43A H 0.7468 0.2371 0.1155 0.057 Uiso 0.319(2) 1 calc PR A 1
H43B H 0.6790 0.2137 0.1190 0.057 Uiso 0.319(2) 1 calc PR A 1
C44 C 0.6957(5) 0.2943(6) 0.0641(2) 0.045(2) Uani 0.319(2) 1 d PDU A 1
H44A H 0.7354 0.2770 0.0589 0.068 Uiso 0.319(2) 1 calc PR A 1
H44B H 0.6868 0.3374 0.0488 0.068 Uiso 0.319(2) 1 calc PR A 1
H44C H 0.6677 0.2546 0.0589 0.068 Uiso 0.319(2) 1 calc PR A 1
C45 C 0.7085(5) 0.4861(6) 0.1865(2) 0.038(3) Uani 0.319(2) 1 d PDU A 1
H45A H 0.7496 0.4972 0.1916 0.058 Uiso 0.319(2) 1 calc PR A 1
H45B H 0.6961 0.4433 0.2010 0.058 Uiso 0.319(2) 1 calc PR A 1
H45C H 0.6844 0.5292 0.1928 0.058 Uiso 0.319(2) 1 calc PR A 1
C46 C 0.7171(4) 0.5288(4) 0.1258(2) 0.0306(17) Uani 0.319(2) 1 d PDU A 1
H46A H 0.7578 0.5444 0.1305 0.037 Uiso 0.319(2) 1 calc PR A 1
H46B H 0.6908 0.5716 0.1300 0.037 Uiso 0.319(2) 1 calc PR A 1
C47 C 0.7107(4) 0.5010(6) 0.0880(2) 0.030(2) Uani 0.319(2) 1 d PDU A 1
H47A H 0.7192 0.5400 0.0698 0.036 Uiso 0.319(2) 1 calc PR A 1
H47B H 0.7358 0.4573 0.0834 0.036 Uiso 0.319(2) 1 calc PR A 1
C48 C 0.6142(5) 0.5271(7) 0.0702(4) 0.020(3) Uani 0.319(2) 1 d PDU A 1
H48A H 0.6115 0.5756 0.0822 0.030 Uiso 0.319(2) 1 calc PR A 1
H48B H 0.5759 0.5029 0.0706 0.030 Uiso 0.319(2) 1 calc PR A 1
H48C H 0.6268 0.5338 0.0450 0.030 Uiso 0.319(2) 1 calc PR A 1
O13A O 0.6998(2) 0.4369(3) 0.15931(13) 0.0683(15) Uani 0.681(2) 1 d PDU A 2
O14A O 0.6545(2) 0.3182(3) 0.16618(16) 0.0728(17) Uani 0.681(2) 1 d PDU A 2
O15A O 0.6891(3) 0.3405(3) 0.08303(14) 0.0728(15) Uani 0.681(2) 1 d PDU A 2
O16A O 0.6532(2) 0.4670(3) 0.07999(15) 0.0581(16) Uani 0.681(2) 1 d PDU A 2
C41A C 0.7136(4) 0.5117(4) 0.1670(3) 0.086(3) Uani 0.681(2) 1 d PDU A 2
H41D H 0.6917 0.5281 0.1884 0.129 Uiso 0.681(2) 1 calc PR A 2
H41E H 0.7031 0.5427 0.1461 0.129 Uiso 0.681(2) 1 calc PR A 2
H41F H 0.7556 0.5161 0.1717 0.129 Uiso 0.681(2) 1 calc PR A 2
C42A C 0.7148(3) 0.3891(4) 0.18717(16) 0.0656(16) Uani 0.681(2) 1 d PDU A 2
H42C H 0.6887 0.3970 0.2083 0.079 Uiso 0.681(2) 1 calc PR A 2
H42D H 0.7555 0.3985 0.1950 0.079 Uiso 0.681(2) 1 calc PR A 2
C43A C 0.7088(3) 0.3097(4) 0.1733(2) 0.069(2) Uani 0.681(2) 1 d PDU A 2
H43C H 0.7328 0.2996 0.1515 0.083 Uiso 0.681(2) 1 calc PR A 2
H43D H 0.7162 0.2720 0.1923 0.083 Uiso 0.681(2) 1 calc PR A 2
C44A C 0.6122(4) 0.2685(5) 0.1785(3) 0.045(2) Uani 0.681(2) 1 d PDU A 2
H44D H 0.6204 0.2190 0.1688 0.067 Uiso 0.681(2) 1 calc PR A 2
H44E H 0.5735 0.2847 0.1703 0.067 Uiso 0.681(2) 1 calc PR A 2
H44F H 0.6129 0.2668 0.2051 0.067 Uiso 0.681(2) 1 calc PR A 2
C45A C 0.6929(6) 0.2638(6) 0.0745(4) 0.081(3) Uani 0.681(2) 1 d PDU A 2
H45D H 0.6688 0.2531 0.0531 0.121 Uiso 0.681(2) 1 calc PR A 2
H45E H 0.6788 0.2345 0.0952 0.121 Uiso 0.681(2) 1 calc PR A 2
H45F H 0.7336 0.2508 0.0694 0.121 Uiso 0.681(2) 1 calc PR A 2
C46A C 0.7094(5) 0.3886(5) 0.0556(2) 0.066(2) Uani 0.681(2) 1 d PDU A 2
H46C H 0.6854 0.3822 0.0334 0.079 Uiso 0.681(2) 1 calc PR A 2
H46D H 0.7503 0.3761 0.0495 0.079 Uiso 0.681(2) 1 calc PR A 2
C47A C 0.7063(3) 0.4632(5) 0.0672(3) 0.094(2) Uani 0.681(2) 1 d PDU A 2
H47C H 0.7356 0.4738 0.0864 0.113 Uiso 0.681(2) 1 calc PR A 2
H47D H 0.7120 0.4980 0.0467 0.113 Uiso 0.681(2) 1 calc PR A 2
C48A C 0.6140(3) 0.5174(4) 0.0652(2) 0.0434(18) Uani 0.681(2) 1 d PDU A 2
H48D H 0.6346 0.5635 0.0593 0.065 Uiso 0.681(2) 1 calc PR A 2
H48E H 0.5830 0.5277 0.0827 0.065 Uiso 0.681(2) 1 calc PR A 2
H48F H 0.5969 0.4965 0.0430 0.065 Uiso 0.681(2) 1 calc PR A 2
W3 W 1.011640(5) 0.918597(5) 0.368975(3) 0.01501(2) Uani 1 1 d . . .
N3 N 0.94018(10) 0.90129(12) 0.37152(7) 0.0185(5) Uani 1 1 d . . .
Li3 Li 0.8535(2) 0.8753(3) 0.37988(15) 0.0245(12) Uani 1 1 d . . .
F49 F 1.12322(10) 0.76851(14) 0.43970(7) 0.0520(7) Uani 1 1 d . . .
F50 F 1.08959(11) 0.85095(13) 0.47603(6) 0.0542(7) Uani 1 1 d . . .
F51 F 1.06451(10) 0.73740(12) 0.48258(6) 0.0469(6) Uani 1 1 d . . .
F52 F 0.97585(10) 0.68683(11) 0.44339(5) 0.0373(5) Uani 1 1 d . . .
F53 F 1.04244(9) 0.68842(11) 0.40230(6) 0.0407(6) Uani 1 1 d . . .
F54 F 0.95985(8) 0.74004(10) 0.39226(5) 0.0308(5) Uani 1 1 d . . .
F55 F 1.16296(11) 0.83731(14) 0.27538(7) 0.0640(8) Uani 1 1 d . . .
F56 F 1.13026(10) 0.92917(12) 0.30640(6) 0.0437(6) Uani 1 1 d . . .
F57 F 1.07982(12) 0.88631(13) 0.26141(6) 0.0499(6) Uani 1 1 d . . .
F58 F 1.10123(10) 0.71187(12) 0.27638(7) 0.0516(6) Uani 1 1 d . . .
F59 F 1.01715(10) 0.76453(12) 0.27193(6) 0.0423(5) Uani 1 1 d . . .
F60 F 1.03709(10) 0.69832(11) 0.31860(7) 0.0452(6) Uani 1 1 d . . .
F61 F 1.05480(11) 1.02908(13) 0.26245(6) 0.0515(7) Uani 1 1 d . . .
F62 F 0.99083(11) 1.11334(14) 0.25671(7) 0.0575(7) Uani 1 1 d . . .
F63 F 1.05528(11) 1.12090(13) 0.29859(6) 0.0556(7) Uani 1 1 d . . .
F64 F 0.89625(10) 1.10911(13) 0.30012(7) 0.0513(7) Uani 1 1 d . . .
F65 F 0.96155(12) 1.14626(13) 0.33733(7) 0.0601(7) Uani 1 1 d . . .
F66 F 0.90806(12) 1.05348(15) 0.35111(8) 0.0735(8) Uani 1 1 d . . .
F67 F 1.12454(8) 0.97580(12) 0.37842(6) 0.0409(5) Uani 1 1 d . . .
F68 F 1.16505(10) 1.06082(14) 0.41107(8) 0.0624(8) Uani 1 1 d . . .
F69 F 1.13711(10) 0.95917(14) 0.43557(7) 0.0512(7) Uani 1 1 d . . .
F70 F 1.09601(12) 1.10643(13) 0.46943(6) 0.0561(7) Uani 1 1 d . . .
F71 F 1.00282(12) 1.09972(13) 0.46112(6) 0.0513(7) Uani 1 1 d . . .
F72 F 1.05053(12) 1.00351(12) 0.47808(5) 0.0513(7) Uani 1 1 d . . .
C49 C 1.02289(14) 0.80409(16) 0.43258(8) 0.0219(7) Uani 1 1 d . . .
C50 C 0.97391(15) 0.84106(17) 0.45414(8) 0.0271(7) Uani 1 1 d . . .
H50A H 0.9868 0.8901 0.4623 0.041 Uiso 1 1 calc R . .
H50B H 0.9642 0.8105 0.4753 0.041 Uiso 1 1 calc R . .
H50C H 0.9393 0.8463 0.4386 0.041 Uiso 1 1 calc R . .
C51 C 1.07565(17) 0.7901(2) 0.45800(10) 0.0362(9) Uani 1 1 d . . .
C52 C 1.00055(14) 0.72928(17) 0.41738(9) 0.0251(7) Uani 1 1 d . . .
C53 C 1.08399(14) 0.81431(18) 0.31611(9) 0.0271(7) Uani 1 1 d . . .
C54 C 1.12824(15) 0.7885(2) 0.34436(11) 0.0363(9) Uani 1 1 d . . .
H54A H 1.1441 0.8316 0.3572 0.054 Uiso 1 1 calc R . .
H54B H 1.1601 0.7618 0.3322 0.054 Uiso 1 1 calc R . .
H54C H 1.1090 0.7555 0.3618 0.054 Uiso 1 1 calc R . .
C55 C 1.05911(16) 0.7469(2) 0.29511(10) 0.0331(8) Uani 1 1 d . . .
C56 C 1.11394(17) 0.8673(2) 0.28926(10) 0.0379(9) Uani 1 1 d . . .
C57 C 0.97987(14) 1.03029(16) 0.30660(8) 0.0225(7) Uani 1 1 d . . .
C58 C 0.94732(16) 0.9718(2) 0.28516(9) 0.0351(9) Uani 1 1 d . . .
H58A H 0.9751 0.9350 0.2759 0.053 Uiso 1 1 calc R . .
H58B H 0.9270 0.9952 0.2647 0.053 Uiso 1 1 calc R . .
H58C H 0.9188 0.9473 0.3010 0.053 Uiso 1 1 calc R . .
C59 C 1.02092(17) 1.07463(18) 0.28108(9) 0.0320(8) Uani 1 1 d . . .
C60 C 0.93655(17) 1.0850(2) 0.32408(11) 0.0381(9) Uani 1 1 d . . .
C61 C 1.06211(15) 1.04416(17) 0.41666(8) 0.0258(7) Uani 1 1 d . . .
C62 C 1.05755(18) 1.11559(18) 0.39429(9) 0.0357(9) Uani 1 1 d . . .
H62A H 1.0693 1.1056 0.3691 0.054 Uiso 1 1 calc R . .
H62B H 1.0833 1.1534 0.4047 0.054 Uiso 1 1 calc R . .
H62C H 1.0171 1.1335 0.3947 0.054 Uiso 1 1 calc R . .
C63 C 1.05297(19) 1.0630(2) 0.45662(10) 0.0404(10) Uani 1 1 d . . .
C64 C 1.12286(16) 1.0103(2) 0.41128(11) 0.0392(9) Uani 1 1 d . . .
C65 C 0.77401(17) 0.99895(18) 0.34630(10) 0.0345(8) Uani 1 1 d . . .
H65A H 0.8004 1.0250 0.3297 0.052 Uiso 1 1 calc R . .
H65B H 0.7765 1.0214 0.3705 0.052 Uiso 1 1 calc R . .
H65C H 0.7338 1.0028 0.3373 0.052 Uiso 1 1 calc R . .
C66 C 0.78515(15) 0.88669(19) 0.31421(9) 0.0281(8) Uani 1 1 d . . .
H66A H 0.8153 0.9052 0.2972 0.034 Uiso 1 1 calc R . .
H66B H 0.7461 0.8962 0.3035 0.034 Uiso 1 1 calc R . .
C67 C 0.79340(15) 0.80517(18) 0.32094(9) 0.0283(8) Uani 1 1 d . . .
H67A H 0.7608 0.7863 0.3360 0.034 Uiso 1 1 calc R . .
H67B H 0.7929 0.7783 0.2975 0.034 Uiso 1 1 calc R . .
C68 C 0.89306(15) 0.77305(19) 0.31484(9) 0.0287(8) Uani 1 1 d . . .
H68A H 0.8848 0.7248 0.3037 0.043 Uiso 1 1 calc R . .
H68B H 0.9301 0.7705 0.3282 0.043 Uiso 1 1 calc R . .
H68C H 0.8959 0.8109 0.2958 0.043 Uiso 1 1 calc R . .
C69 C 0.7962(2) 0.7300(2) 0.41196(11) 0.0468(11) Uani 1 1 d . . .
H69A H 0.7909 0.7061 0.4356 0.070 Uiso 1 1 calc R . .
H69B H 0.8262 0.7033 0.3981 0.070 Uiso 1 1 calc R . .
H69C H 0.7593 0.7292 0.3985 0.070 Uiso 1 1 calc R . .
C70 C 0.77161(16) 0.8484(2) 0.43448(9) 0.0333(8) Uani 1 1 d . . .
H70A H 0.7515 0.8194 0.4536 0.040 Uiso 1 1 calc R . .
H70B H 0.7422 0.8657 0.4167 0.040 Uiso 1 1 calc R . .
C71 C 0.80324(17) 0.9133(2) 0.45096(9) 0.0343(9) Uani 1 1 d . . .
H71A H 0.7748 0.9492 0.4611 0.041 Uiso 1 1 calc R . .
H71B H 0.8290 0.8963 0.4709 0.041 Uiso 1 1 calc R . .
C72 C 0.8714(2) 1.0061(2) 0.43714(11) 0.0425(10) Uani 1 1 d . . .
H72A H 0.8462 1.0438 0.4482 0.064 Uiso 1 1 calc R . .
H72B H 0.8935 1.0282 0.4171 0.064 Uiso 1 1 calc R . .
H72C H 0.8986 0.9870 0.4555 0.064 Uiso 1 1 calc R . .
O17 O 1.04391(9) 0.84678(11) 0.40402(5) 0.0210(5) Uani 1 1 d . . .
O18 O 1.03512(9) 0.84993(11) 0.33053(6) 0.0212(5) Uani 1 1 d . . .
O19 O 1.01575(9) 1.00017(11) 0.33344(5) 0.0183(4) Uani 1 1 d . . .
O20 O 1.01850(10) 0.99366(11) 0.40746(5) 0.0203(5) Uani 1 1 d . . .
O21 O 0.81432(11) 0.80479(13) 0.41719(7) 0.0339(6) Uani 1 1 d . . .
O22 O 0.83635(11) 0.94691(14) 0.42364(7) 0.0338(6) Uani 1 1 d . . .
O23 O 0.79039(10) 0.92276(13) 0.34841(6) 0.0291(5) Uani 1 1 d . . .
O24 O 0.84746(10) 0.79167(13) 0.33904(6) 0.0289(5) Uani 1 1 d . . .
W4 W 0.248584(5) 0.884457(5) 0.122047(3) 0.01502(2) Uani 1 1 d . . .
N4 N 0.17778(10) 0.90792(12) 0.12100(7) 0.0189(5) Uani 1 1 d . . .
Li4 Li 0.0880(2) 0.9156(3) 0.11267(16) 0.0293(13) Uani 1 1 d . . .
F73 F 0.27965(14) 0.66569(15) 0.06151(7) 0.0845(9) Uani 1 1 d . . .
F74 F 0.29793(11) 0.75130(15) 0.02340(7) 0.0623(8) Uani 1 1 d . . .
F75 F 0.22662(10) 0.67800(12) 0.01454(6) 0.0482(6) Uani 1 1 d . . .
F76 F 0.13044(11) 0.77085(14) 0.09686(7) 0.0709(8) Uani 1 1 d . . .
F77 F 0.13055(9) 0.69551(11) 0.05241(5) 0.0348(5) Uani 1 1 d . . .
F78 F 0.18144(12) 0.67225(15) 0.09928(7) 0.0772(8) Uani 1 1 d . . .
F79 F 0.27415(9) 1.03653(12) 0.02470(6) 0.0427(6) Uani 1 1 d . . .
F80 F 0.29263(10) 1.09689(11) 0.07359(6) 0.0424(6) Uani 1 1 d . . .
F81 F 0.36032(9) 1.08108(11) 0.03401(6) 0.0396(5) Uani 1 1 d . . .
F82 F 0.40943(9) 0.94732(12) 0.02876(5) 0.0374(5) Uani 1 1 d . . .
F83 F 0.32445(9) 0.90465(13) 0.01524(5) 0.0388(5) Uani 1 1 d . . .
F84 F 0.37261(9) 0.85795(11) 0.05998(5) 0.0343(5) Uani 1 1 d . . .
F85 F 0.22159(9) 0.72054(11) 0.22072(5) 0.0373(5) Uani 1 1 d . . .
F86 F 0.31311(9) 0.70945(11) 0.23284(5) 0.0362(5) Uani 1 1 d . . .
F87 F 0.27188(10) 0.81671(11) 0.23410(5) 0.0365(5) Uani 1 1 d . . .
F88 F 0.39036(8) 0.73561(11) 0.17426(6) 0.0382(5) Uani 1 1 d . . .
F89 F 0.36530(8) 0.84361(11) 0.19324(5) 0.0335(5) Uani 1 1 d . . .
F90 F 0.35639(8) 0.81674(10) 0.13660(5) 0.0314(5) Uani 1 1 d . . .
F91 F 0.31807(10) 0.96129(12) 0.23093(5) 0.0413(6) Uani 1 1 d . . .
F92 F 0.29790(11) 1.07749(12) 0.23178(6) 0.0439(6) Uani 1 1 d . . .
F93 F 0.35997(9) 1.03460(13) 0.19322(6) 0.0402(5) Uani 1 1 d . . .
F94 F 0.21507(11) 1.12653(11) 0.18629(6) 0.0461(6) Uani 1 1 d . . .
F95 F 0.28849(10) 1.11528(11) 0.15029(6) 0.0411(6) Uani 1 1 d . . .
F96 F 0.20570(9) 1.06723(10) 0.13611(6) 0.0348(5) Uani 1 1 d . . .
C73 C 0.21623(14) 0.77008(16) 0.06102(8) 0.0221(7) Uani 1 1 d . . .
C74 C 0.19246(15) 0.82803(18) 0.03503(8) 0.0261(7) Uani 1 1 d . . .
H74A H 0.1653 0.8606 0.0480 0.039 Uiso 1 1 calc R . .
H74B H 0.1719 0.8034 0.0150 0.039 Uiso 1 1 calc R . .
H74C H 0.2249 0.8575 0.0253 0.039 Uiso 1 1 calc R . .
C75 C 0.25540(18) 0.71557(19) 0.04017(9) 0.0370(9) Uani 1 1 d . . .
C76 C 0.16444(16) 0.72651(19) 0.07782(9) 0.0312(8) Uani 1 1 d . . .
C77 C 0.33204(14) 0.97602(18) 0.07021(8) 0.0231(7) Uani 1 1 d . . .
C78 C 0.37690(14) 0.9943(2) 0.09965(9) 0.0292(8) Uani 1 1 d . . .
H78A H 0.3601 1.0301 0.1167 0.044 Uiso 1 1 calc R . .
H78B H 0.4119 1.0155 0.0884 0.044 Uiso 1 1 calc R . .
H78C H 0.3875 0.9489 0.1127 0.044 Uiso 1 1 calc R . .
C79 C 0.31475(15) 1.04820(19) 0.05016(9) 0.0297(8) Uani 1 1 d . . .
C80 C 0.35929(14) 0.9214(2) 0.04322(9) 0.0288(8) Uani 1 1 d . . .
C81 C 0.28737(13) 0.76154(16) 0.17538(8) 0.0200(6) Uani 1 1 d . . .
C82 C 0.28098(15) 0.68619(16) 0.15689(9) 0.0289(8) Uani 1 1 d . . .
H82A H 0.2401 0.6702 0.1581 0.043 Uiso 1 1 calc R . .
H82B H 0.3057 0.6498 0.1693 0.043 Uiso 1 1 calc R . .
H82C H 0.2930 0.6902 0.1314 0.043 Uiso 1 1 calc R . .
C83 C 0.27361(15) 0.75224(17) 0.21608(9) 0.0270(8) Uani 1 1 d . . .
C84 C 0.35023(14) 0.78940(18) 0.17050(9) 0.0260(7) Uani 1 1 d . . .
C85 C 0.25866(14) 1.00575(15) 0.18257(8) 0.0229(7) Uani 1 1 d . . .
C86 C 0.20567(15) 0.97648(18) 0.20292(9) 0.0285(8) Uani 1 1 d . . .
H86A H 0.1723 0.9732 0.1863 0.043 Uiso 1 1 calc R . .
H86B H 0.1961 1.0102 0.2229 0.043 Uiso 1 1 calc R . .
H86C H 0.2144 0.9272 0.2127 0.043 Uiso 1 1 calc R . .
C87 C 0.30915(16) 1.02030(19) 0.20971(9) 0.0295(8) Uani 1 1 d . . .
C88 C 0.24241(17) 1.07931(16) 0.16389(9) 0.0318(8) Uani 1 1 d . . .
C89 C 0.10019(16) 0.8104(2) 0.17972(9) 0.0336(9) Uani 1 1 d . . .
H89A H 0.1210 0.8487 0.1935 0.050 Uiso 1 1 calc R . .
H89B H 0.1284 0.7799 0.1664 0.050 Uiso 1 1 calc R . .
H89C H 0.0779 0.7790 0.1965 0.050 Uiso 1 1 calc R . .
C90 C 0.0138(2) 0.8786(3) 0.17031(15) 0.0681(15) Uani 1 1 d . . .
H90A H 0.0041 0.8539 0.1936 0.082 Uiso 1 1 calc R . .
H90B H -0.0203 0.8734 0.1539 0.082 Uiso 1 1 calc R . .
C91 C 0.0252(2) 0.9580(3) 0.17694(13) 0.0702(15) Uani 1 1 d . . .
H91A H -0.0117 0.9833 0.1833 0.084 Uiso 1 1 calc R . .
H91B H 0.0526 0.9635 0.1976 0.084 Uiso 1 1 calc R . .
C92 C 0.0573(2) 1.0680(2) 0.14693(16) 0.0685(16) Uani 1 1 d . . .
H92A H 0.0194 1.0916 0.1513 0.103 Uiso 1 1 calc R . .
H92B H 0.0735 1.0861 0.1240 0.103 Uiso 1 1 calc R . .
H92C H 0.0841 1.0801 0.1669 0.103 Uiso 1 1 calc R . .
C93 C -0.0037(2) 0.8025(2) 0.07999(15) 0.0635(14) Uani 1 1 d . . .
H93A H -0.0447 0.8045 0.0724 0.095 Uiso 1 1 calc R . .
H93B H -0.0011 0.7825 0.1047 0.095 Uiso 1 1 calc R . .
H93C H 0.0181 0.7704 0.0633 0.095 Uiso 1 1 calc R . .
C94 C 0.02371(17) 0.8978(2) 0.04288(10) 0.0388(9) Uani 1 1 d . . .
H94A H -0.0156 0.8975 0.0317 0.047 Uiso 1 1 calc R . .
H94B H 0.0493 0.8641 0.0289 0.047 Uiso 1 1 calc R . .
C95 C 0.04847(17) 0.9752(2) 0.04273(10) 0.0405(10) Uani 1 1 d . . .
H95A H 0.0572 0.9910 0.0175 0.049 Uiso 1 1 calc R . .
H95B H 0.0200 1.0105 0.0533 0.049 Uiso 1 1 calc R . .
C96 C 0.13772(17) 1.0338(2) 0.05696(10) 0.0363(9) Uani 1 1 d . . .
H96A H 0.1462 1.0364 0.0309 0.054 Uiso 1 1 calc R . .
H96B H 0.1742 1.0270 0.0705 0.054 Uiso 1 1 calc R . .
H96C H 0.1188 1.0799 0.0647 0.054 Uiso 1 1 calc R . .
O25 O 0.25088(10) 0.79973(10) 0.08846(5) 0.0197(4) Uani 1 1 d . . .
O26 O 0.28001(9) 0.94667(11) 0.08287(5) 0.0204(5) Uani 1 1 d . . .
O27 O 0.24741(9) 0.81290(10) 0.16213(5) 0.0187(4) Uani 1 1 d . . .
O28 O 0.28123(9) 0.95694(11) 0.15675(5) 0.0191(5) Uani 1 1 d . . .
O29 O 0.06159(11) 0.84442(16) 0.15491(7) 0.0450(7) Uani 1 1 d . . .
O30 O 0.04997(12) 0.99162(15) 0.14504(7) 0.0463(7) Uani 1 1 d . . .
O31 O 0.02043(13) 0.87473(15) 0.07927(8) 0.0449(7) Uani 1 1 d . . .
O32 O 0.10028(11) 0.97382(14) 0.06375(7) 0.0326(6) Uani 1 1 d . . .

loop_
_atom_site_aniso_label
_atom_site_aniso_U_11
_atom_site_aniso_U_22
_atom_site_aniso_U_33
_atom_site_aniso_U_23
_atom_site_aniso_U_13
_atom_site_aniso_U_12
W1 0.01263(4) 0.01444(4) 0.01607(4) -0.00015(4) -0.00045(4) -0.00150(4)
F1 0.0272(10) 0.0433(11) 0.0602(14) -0.0214(11) -0.0119(10) 0.0026(9)
F2 0.0364(12) 0.0364(11) 0.0639(15) 0.0122(11) 0.0210(11) -0.0040(10)
F3 0.0193(10) 0.0447(13) 0.0793(17) -0.0079(12) 0.0014(10) 0.0096(9)
F4 0.0456(13) 0.0528(13) 0.0427(12) -0.0180(10) 0.0038(10) 0.0235(11)
F5 0.0504(14) 0.0372(12) 0.0820(17) -0.0294(12) -0.0069(13) -0.0036(11)
F6 0.0584(14) 0.0604(14) 0.0200(10) -0.0068(9) -0.0027(10) 0.0255(12)
F7 0.0581(15) 0.0230(10) 0.0758(15) 0.0020(10) -0.0084(14) 0.0033(11)
F8 0.0484(14) 0.0504(13) 0.0763(17) -0.0386(12) 0.0014(12) -0.0177(11)
F9 0.0371(12) 0.0543(12) 0.0394(10) -0.0191(9) 0.0069(10) -0.0047(11)
F10 0.0338(11) 0.0516(13) 0.0402(11) 0.0007(10) -0.0155(9) -0.0205(10)
F11 0.0425(12) 0.0450(12) 0.0220(9) 0.0090(8) -0.0060(9) -0.0167(10)
F12 0.0254(10) 0.0394(11) 0.0514(13) -0.0034(10) -0.0041(9) 0.0008(9)
F13 0.0435(12) 0.0290(10) 0.0353(11) 0.0026(8) 0.0063(9) 0.0107(9)
F14 0.0546(14) 0.0212(9) 0.0537(12) -0.0024(9) -0.0099(11) -0.0096(10)
F15 0.0551(13) 0.0303(10) 0.0362(11) 0.0075(9) -0.0139(10) 0.0110(10)
F16 0.0321(11) 0.0517(13) 0.0392(11) 0.0159(10) -0.0017(9) -0.0176(10)
F17 0.0496(14) 0.0505(14) 0.0341(11) 0.0021(10) 0.0183(10) 0.0044(11)
F18 0.0505(13) 0.0533(13) 0.0327(11) 0.0272(10) -0.0009(10) -0.0045(11)
F19 0.0294(10) 0.0434(12) 0.0422(11) 0.0168(9) -0.0162(9) -0.0105(9)
F20 0.0412(11) 0.0355(9) 0.0231(8) 0.0112(7) -0.0015(9) -0.0035(9)
F21 0.0529(13) 0.0315(11) 0.0366(11) 0.0072(9) -0.0022(10) 0.0180(10)
F22 0.0410(12) 0.0491(12) 0.0430(12) -0.0257(10) 0.0106(10) -0.0185(10)
F23 0.0370(11) 0.0268(10) 0.0328(10) 0.0081(8) 0.0013(9) -0.0134(8)
F24 0.0253(10) 0.0427(12) 0.0448(12) 0.0151(9) -0.0123(9) -0.0136(9)
O1 0.0180(10) 0.0171(9) 0.0216(10) -0.0003(8) 0.0021(8) 0.0037(8)
O2 0.0211(10) 0.0160(9) 0.0202(9) -0.0022(8) -0.0004(8) -0.0080(8)
O3 0.0222(10) 0.0172(9) 0.0164(9) 0.0011(8) -0.0005(8) -0.0040(8)
O4 0.0156(9) 0.0180(9) 0.0190(9) 0.0042(7) 0.0006(8) -0.0012(8)
C1 0.0212(14) 0.0187(14) 0.0234(15) -0.0033(11) 0.0041(12) 0.0038(12)
C2 0.0348(17) 0.0322(16) 0.043(2) 0.0142(15) 0.0112(15) 0.0171(14)
C3 0.0197(15) 0.0317(18) 0.0408(19) -0.0030(15) 0.0036(14) 0.0035(14)
C4 0.0320(18) 0.0310(17) 0.0358(19) -0.0105(15) 0.0021(15) 0.0091(15)
C5 0.0261(15) 0.0223(15) 0.0191(14) 0.0004(11) -0.0001(12) -0.0117(12)
C6 0.0400(19) 0.046(2) 0.0256(17) 0.0048(15) -0.0004(15) -0.0252(17)
C7 0.0371(19) 0.0236(16) 0.0416(19) -0.0119(14) -0.0058(16) -0.0076(14)
C8 0.0260(16) 0.0321(17) 0.0282(16) -0.0026(14) -0.0043(13) -0.0110(14)
C9 0.0281(16) 0.0157(12) 0.0192(12) 0.0033(10) -0.0014(13) -0.0014(12)
C10 0.0309(16) 0.0235(15) 0.0216(15) 0.0009(12) -0.0062(13) -0.0047(13)
C11 0.0347(18) 0.0175(14) 0.0314(16) 0.0037(12) -0.0071(14) -0.0057(13)
C12 0.0336(18) 0.0374(19) 0.0233(16) 0.0123(14) -0.0017(14) -0.0060(15)
C13 0.0191(14) 0.0183(13) 0.0201(13) 0.0016(10) -0.0005(11) -0.0026(11)
C14 0.0219(15) 0.0236(15) 0.0237(15) 0.0019(12) 0.0046(12) -0.0006(12)
C15 0.0258(16) 0.0248(15) 0.0220(14) 0.0043(12) -0.0007(12) -0.0008(13)
C16 0.0210(15) 0.0276(16) 0.0231(15) 0.0021(12) 0.0011(12) -0.0072(13)
N1 0.0225(11) 0.0156(10) 0.0164(11) -0.0003(10) 0.0025(10) -0.0043(9)
Li1 0.023(2) 0.023(2) 0.029(3) -0.004(2) 0.000(2) -0.0015(19)
O5 0.0205(11) 0.0283(12) 0.0298(12) -0.0048(9) 0.0024(9) 0.0041(9)
O6 0.0236(11) 0.0291(11) 0.0285(11) 0.0042(9) -0.0008(10) -0.0016(10)
O7 0.0319(14) 0.0539(17) 0.0397(15) -0.0130(13) -0.0061(12) 0.0001(12)
O8 0.0379(14) 0.0425(15) 0.0362(14) 0.0022(12) -0.0057(11) -0.0012(12)
C17 0.039(2) 0.0250(17) 0.0370(19) -0.0060(14) -0.0005(16) 0.0072(15)
C18 0.0236(17) 0.046(2) 0.0306(17) -0.0026(15) 0.0040(14) 0.0136(15)
C19 0.0244(17) 0.049(2) 0.0262(17) 0.0100(15) 0.0029(13) 0.0071(16)
C20 0.0265(17) 0.0311(18) 0.055(2) 0.0140(17) -0.0057(16) -0.0074(14)
C21 0.037(2) 0.038(2) 0.048(2) -0.0215(17) -0.0011(17) 0.0028(16)
C22 0.043(2) 0.062(3) 0.0298(19) -0.0080(18) -0.0018(17) -0.021(2)
C23 0.037(2) 0.053(2) 0.0327(18) 0.0061(17) -0.0117(16) -0.0104(18)
C24 0.060(3) 0.063(3) 0.044(2) 0.012(2) -0.002(2) 0.018(2)
W2 0.01364(5) 0.01478(4) 0.02024(5) 0.00257(4) 0.00074(5) 0.00101(4)
F25 0.0577(14) 0.0474(13) 0.0361(12) -0.0051(10) -0.0145(11) 0.0073(11)
F26 0.0774(17) 0.0493(13) 0.0364(12) -0.0242(10) -0.0003(12) 0.0042(13)
F27 0.0477(13) 0.0554(14) 0.0494(13) -0.0196(11) -0.0025(11) -0.0179(12)
F28 0.0812(17) 0.0377(12) 0.0459(13) -0.0063(10) 0.0125(13) 0.0285(12)
F29 0.0826(18) 0.0213(10) 0.0570(14) 0.0013(10) 0.0168(13) 0.0005(11)
F30 0.0628(14) 0.0406(12) 0.0386(12) 0.0013(10) -0.0034(11) 0.0253(11)
F31 0.0404(11) 0.0441(12) 0.0210(9) 0.0026(8) 0.0018(8) 0.0093(10)
F32 0.0376(12) 0.0430(12) 0.0463(12) 0.0219(10) 0.0003(10) -0.0086(10)
F33 0.0390(12) 0.0471(12) 0.0350(11) 0.0183(9) -0.0022(9) 0.0172(10)
F34 0.0307(11) 0.0411(12) 0.0361(11) -0.0022(9) -0.0075(9) -0.0037(9)
F35 0.0254(9) 0.0359(10) 0.0322(10) 0.0126(8) 0.0031(8) 0.0024(8)
F36 0.0215(10) 0.0497(13) 0.0513(13) 0.0154(10) 0.0020(9) 0.0136(9)
F37 0.0341(11) 0.0310(10) 0.0370(11) -0.0017(9) 0.0096(9) -0.0003(9)
F38 0.0601(15) 0.0479(12) 0.0434(12) -0.0261(10) 0.0056(12) -0.0176(12)
F39 0.0680(15) 0.0412(12) 0.0357(12) -0.0005(10) 0.0007(11) 0.0303(11)
F40 0.0633(15) 0.0296(10) 0.0509(13) 0.0153(10) -0.0155(12) -0.0153(11)
F41 0.0439(12) 0.0351(11) 0.0448(12) 0.0027(9) -0.0117(10) -0.0225(10)
F42 0.0555(14) 0.0523(13) 0.0523(14) -0.0099(11) 0.0221(11) -0.0332(11)
F43 0.0638(16) 0.0199(10) 0.0671(15) -0.0019(10) 0.0165(13) 0.0112(10)
F44 0.0366(11) 0.0373(11) 0.0439(12) 0.0173(9) -0.0026(10) 0.0087(10)
F45 0.0551(14) 0.0297(11) 0.0741(16) 0.0261(11) 0.0149(13) -0.0083(10)
F46 0.0306(10) 0.0335(10) 0.0229(9) -0.0007(8) 0.0002(8) -0.0013(8)
F47 0.0259(10) 0.0400(11) 0.0393(11) 0.0075(9) 0.0113(9) -0.0078(9)
F48 0.0249(10) 0.0289(10) 0.0350(10) 0.0066(8) 0.0030(8) 0.0060(8)
O9 0.0217(11) 0.0177(10) 0.0219(10) -0.0013(8) 0.0029(9) 0.0013(8)
O10 0.0161(10) 0.0192(10) 0.0249(10) 0.0044(8) 0.0009(8) 0.0034(8)
O11 0.0211(11) 0.0168(10) 0.0210(10) -0.0004(8) 0.0003(8) -0.0001(8)
O12 0.0195(10) 0.0162(10) 0.0240(10) 0.0013(8) 0.0011(8) -0.0029(8)
C25 0.0352(18) 0.0235(15) 0.0234(15) -0.0016(12) 0.0019(14) 0.0056(14)
C26 0.039(2) 0.0386(19) 0.0261(16) -0.0021(14) 0.0095(15) 0.0054(16)
C27 0.048(2) 0.038(2) 0.0281(18) -0.0139(15) -0.0025(16) 0.0009(17)
C28 0.053(2) 0.0258(17) 0.036(2) -0.0037(15) 0.0085(17) 0.0128(16)
C29 0.0227(15) 0.0227(14) 0.0200(14) 0.0029(12) -0.0018(12) 0.0066(12)
C30 0.0409(19) 0.0268(16) 0.0288(16) -0.0001(13) -0.0026(15) 0.0130(15)
C31 0.0296(17) 0.0285(17) 0.0303(17) 0.0095(14) -0.0024(14) 0.0046(14)
C32 0.0201(15) 0.0341(17) 0.0267(16) 0.0092(14) 0.0001(13) 0.0100(13)
C33 0.0233(15) 0.0197(14) 0.0271(17) 0.0007(12) -0.0007(12) -0.0059(12)
C34 0.0257(16) 0.0275(16) 0.0294(16) 0.0006(13) -0.0057(13) -0.0007(13)
C35 0.0401(19) 0.0216(15) 0.0272(16) -0.0053(13) -0.0035(15) 0.0006(14)
C36 0.044(2) 0.0301(18) 0.0314(18) -0.0003(14) -0.0034(16) -0.0122(16)
C37 0.0231(15) 0.0177(14) 0.0283(16) 0.0020(12) 0.0016(13) -0.0065(12)
C38 0.0359(19) 0.0381(19) 0.0327(18) -0.0021(15) 0.0026(15) -0.0169(16)
C39 0.038(2) 0.0196(16) 0.044(2) 0.0087(14) 0.0105(16) 0.0019(14)
C40 0.0185(14) 0.0246(15) 0.0260(15) 0.0054(12) 0.0010(12) -0.0027(12)
N2 0.0258(12) 0.0205(11) 0.0205(13) 0.0029(11) -0.0028(11) 0.0050(9)
Li2 0.020(2) 0.042(3) 0.031(3) 0.003(3) -0.001(2) 0.002(2)
O13 0.017(3) 0.042(5) 0.030(4) 0.013(3) -0.019(3) -0.006(3)
O14 0.041(4) 0.026(3) 0.035(3) 0.000(2) 0.007(3) 0.008(3)
O15 0.039(4) 0.039(3) 0.021(2) 0.000(2) -0.002(3) -0.011(3)
O16 0.019(3) 0.067(5) 0.041(4) 0.012(3) -0.007(3) -0.009(3)
C41 0.030(3) 0.030(4) 0.024(3) 0.000(3) 0.000(3) 0.007(3)
C42 0.018(3) 0.047(6) 0.045(3) 0.011(4) -0.013(4) -0.005(4)
C43 0.066(5) 0.022(3) 0.054(3) -0.005(3) -0.009(4) 0.007(4)
C44 0.057(6) 0.039(5) 0.039(3) -0.015(4) 0.014(4) 0.018(4)
C45 0.042(5) 0.052(6) 0.021(3) -0.003(3) -0.003(4) -0.009(5)
C46 0.027(4) 0.033(4) 0.031(3) 0.004(3) -0.001(3) -0.009(3)
C47 0.023(3) 0.036(5) 0.030(3) 0.011(4) 0.010(4) -0.013(4)
C48 0.021(4) 0.020(5) 0.019(5) 0.000(4) 0.015(4) 0.000(4)
O13A 0.074(3) 0.077(3) 0.054(3) -0.002(2) -0.022(3) -0.013(3)
O14A 0.025(2) 0.104(4) 0.089(4) 0.061(3) -0.016(2) -0.003(2)
O15A 0.078(4) 0.087(3) 0.053(3) -0.010(3) 0.009(3) 0.009(3)
O16A 0.046(3) 0.078(4) 0.050(3) 0.020(3) 0.012(2) 0.001(2)
C41A 0.078(5) 0.085(3) 0.096(5) -0.021(4) -0.025(5) -0.014(4)
C42A 0.054(4) 0.104(3) 0.038(3) -0.016(3) -0.018(3) 0.035(3)
C43A 0.045(3) 0.084(3) 0.078(5) 0.028(4) -0.036(4) -0.006(4)
C44A 0.044(4) 0.034(4) 0.056(5) 0.015(4) -0.006(4) 0.009(3)
C45A 0.082(7) 0.085(3) 0.075(7) -0.026(4) 0.018(6) 0.012(6)
C46A 0.052(4) 0.107(3) 0.039(4) -0.021(3) 0.027(3) -0.022(4)
C47A 0.071(3) 0.102(3) 0.109(6) 0.026(4) 0.046(4) 0.018(4)
C48A 0.051(3) 0.047(4) 0.032(4) 0.012(3) -0.009(3) -0.013(3)
W3 0.01476(4) 0.01446(4) 0.01581(5) 0.00132(4) -0.00137(5) -0.00253(4)
N3 0.0246(11) 0.0141(10) 0.0168(11) 0.0013(10) -0.0016(11) 0.0035(9)
Li3 0.020(2) 0.026(3) 0.028(3) -0.001(2) -0.005(2) -0.001(2)
F49 0.0286(11) 0.0639(15) 0.0635(15) 0.0278(12) -0.0142(11) 0.0024(11)
F50 0.0663(15) 0.0461(13) 0.0502(13) 0.0131(11) -0.0365(12) -0.0183(12)
F51 0.0542(14) 0.0438(12) 0.0428(12) 0.0249(10) -0.0173(11) -0.0046(11)
F52 0.0493(13) 0.0267(10) 0.0361(11) 0.0109(8) -0.0001(10) -0.0123(9)
F53 0.0386(12) 0.0228(10) 0.0606(14) 0.0006(9) 0.0108(11) 0.0064(9)
F54 0.0389(11) 0.0232(9) 0.0303(10) 0.0006(8) -0.0107(8) -0.0031(8)
F55 0.0573(14) 0.0505(14) 0.0844(18) 0.0031(13) 0.0545(13) 0.0049(12)
F56 0.0386(12) 0.0346(12) 0.0580(14) 0.0004(10) 0.0170(11) -0.0103(10)
F57 0.0745(17) 0.0449(13) 0.0301(11) 0.0053(10) 0.0154(11) 0.0014(12)
F58 0.0468(13) 0.0415(12) 0.0665(15) -0.0244(11) 0.0178(12) 0.0090(11)
F59 0.0451(12) 0.0421(11) 0.0399(11) -0.0188(9) -0.0008(11) 0.0016(11)
F60 0.0498(14) 0.0242(10) 0.0617(15) -0.0011(10) 0.0106(12) -0.0056(10)
F61 0.0665(16) 0.0455(13) 0.0426(13) 0.0124(11) 0.0255(12) 0.0029(12)
F62 0.0632(16) 0.0585(14) 0.0509(14) 0.0403(12) -0.0124(12) -0.0051(12)
F63 0.0778(16) 0.0567(14) 0.0322(12) 0.0080(10) -0.0027(11) -0.0457(13)
F64 0.0430(13) 0.0412(13) 0.0697(16) 0.0180(12) -0.0170(12) 0.0122(10)
F65 0.0759(17) 0.0441(13) 0.0602(15) -0.0165(12) -0.0202(14) 0.0254(13)
F66 0.0669(16) 0.0718(16) 0.0819(18) 0.0456(14) 0.0387(14) 0.0433(13)
F67 0.0295(10) 0.0473(12) 0.0457(12) -0.0049(10) 0.0041(10) -0.0084(9)
F68 0.0416(13) 0.0560(15) 0.089(2) -0.0003(14) -0.0103(13) -0.0311(11)
F69 0.0421(13) 0.0516(14) 0.0600(15) 0.0101(12) -0.0266(11) -0.0088(11)
F70 0.0865(17) 0.0516(13) 0.0302(11) -0.0030(10) -0.0168(12) -0.0446(12)
F71 0.0733(17) 0.0473(13) 0.0335(12) -0.0153(10) 0.0071(11) -0.0136(12)
F72 0.0882(17) 0.0472(13) 0.0184(10) 0.0071(9) -0.0078(11) -0.0344(12)
C49 0.0258(16) 0.0208(14) 0.0191(14) 0.0076(11) -0.0071(13) -0.0022(12)
C50 0.0375(19) 0.0255(15) 0.0183(14) 0.0027(12) 0.0004(13) -0.0048(14)
C51 0.040(2) 0.0346(18) 0.0339(18) 0.0174(15) -0.0179(16) -0.0072(16)
C52 0.0281(17) 0.0212(15) 0.0258(17) 0.0091(13) -0.0023(12) -0.0003(12)
C53 0.0227(16) 0.0264(16) 0.0320(17) -0.0010(13) 0.0095(13) 0.0016(13)
C54 0.0239(17) 0.0338(19) 0.051(2) 0.0060(17) 0.0007(16) 0.0073(15)
C55 0.0294(18) 0.0312(18) 0.0387(19) -0.0087(15) 0.0100(15) 0.0017(14)
C56 0.041(2) 0.0334(19) 0.040(2) -0.0022(16) 0.0208(17) 0.0026(16)
C57 0.0240(15) 0.0231(14) 0.0202(14) 0.0069(11) -0.0037(13) -0.0024(13)
C58 0.0387(19) 0.0357(18) 0.0309(17) 0.0091(15) -0.0184(15) -0.0111(15)
C59 0.045(2) 0.0261(16) 0.0248(16) 0.0095(13) -0.0054(16) -0.0072(16)
C60 0.039(2) 0.0327(18) 0.043(2) 0.0168(16) 0.0010(17) 0.0073(16)
C61 0.0361(17) 0.0222(15) 0.0192(14) 0.0015(12) -0.0040(13) -0.0165(13)
C62 0.061(2) 0.0223(16) 0.0236(16) 0.0042(13) -0.0051(16) -0.0169(16)
C63 0.065(3) 0.0306(18) 0.0252(17) -0.0009(14) -0.0085(17) -0.0274(18)
C64 0.0354(19) 0.038(2) 0.044(2) 0.0063(17) -0.0131(17) -0.0219(16)
C65 0.040(2) 0.0280(17) 0.0350(18) 0.0049(14) 0.0015(16) 0.0088(15)
C66 0.0251(16) 0.0349(18) 0.0243(15) 0.0019(13) -0.0070(13) -0.0049(14)
C67 0.0292(17) 0.0301(17) 0.0255(16) -0.0023(13) -0.0084(13) -0.0034(14)
C68 0.0276(17) 0.0289(17) 0.0295(17) -0.0067(14) -0.0013(14) 0.0008(14)
C69 0.062(3) 0.033(2) 0.045(2) 0.0077(17) 0.001(2) -0.0091(19)
C70 0.0288(18) 0.042(2) 0.0288(16) 0.0033(15) 0.0002(14) -0.0019(15)
C71 0.044(2) 0.0394(19) 0.0199(15) 0.0021(14) 0.0041(14) 0.0073(17)
C72 0.063(3) 0.0266(18) 0.038(2) -0.0079(16) 0.0005(19) -0.0021(18)
O17 0.0207(10) 0.0210(10) 0.0212(10) 0.0072(8) -0.0053(8) -0.0027(8)
O18 0.0205(10) 0.0203(10) 0.0229(10) 0.0002(8) 0.0012(9) 0.0028(8)
O19 0.0228(10) 0.0179(9) 0.0141(9) 0.0018(7) -0.0022(9) -0.0031(9)
O20 0.0259(11) 0.0164(9) 0.0185(10) 0.0005(8) -0.0009(9) -0.0091(9)
O21 0.0347(14) 0.0284(12) 0.0386(14) 0.0011(10) 0.0013(11) -0.0005(11)
O22 0.0391(14) 0.0326(13) 0.0296(13) -0.0019(10) 0.0014(11) -0.0004(11)
O23 0.0316(12) 0.0306(12) 0.0252(11) -0.0007(9) -0.0012(10) 0.0065(10)
O24 0.0244(12) 0.0369(13) 0.0254(11) -0.0030(10) -0.0021(9) 0.0008(10)
W4 0.01391(4) 0.01392(4) 0.01723(4) 0.00169(4) -0.00158(5) 0.00066(4)
N4 0.0187(11) 0.0159(11) 0.0221(12) -0.0001(10) -0.0005(10) 0.0007(9)
Li4 0.016(2) 0.035(3) 0.037(3) 0.004(2) 0.001(2) 0.002(2)
F73 0.135(2) 0.0674(15) 0.0507(15) -0.0174(12) -0.0250(16) 0.0763(16)
F74 0.0402(14) 0.0677(16) 0.0791(17) -0.0439(14) 0.0231(13) -0.0054(12)
F75 0.0565(14) 0.0471(12) 0.0408(11) -0.0279(10) -0.0012(10) 0.0015(11)
F76 0.0634(15) 0.0695(15) 0.0797(17) -0.0496(13) 0.0408(13) -0.0461(13)
F77 0.0371(11) 0.0328(11) 0.0345(10) -0.0097(9) -0.0120(9) -0.0057(9)
F78 0.0863(17) 0.0737(16) 0.0715(16) 0.0490(13) -0.0497(14) -0.0516(14)
F79 0.0375(12) 0.0476(12) 0.0431(11) 0.0226(10) -0.0147(9) -0.0070(10)
F80 0.0482(13) 0.0298(11) 0.0492(13) 0.0117(10) 0.0073(11) 0.0084(10)
F81 0.0355(11) 0.0384(11) 0.0449(12) 0.0197(10) 0.0078(10) -0.0086(9)
F82 0.0235(10) 0.0525(13) 0.0361(11) 0.0063(10) 0.0088(9) -0.0031(9)
F83 0.0317(11) 0.0589(14) 0.0260(10) -0.0050(9) -0.0003(8) -0.0028(10)
F84 0.0310(11) 0.0343(11) 0.0378(11) 0.0024(9) 0.0052(9) 0.0030(9)
F85 0.0330(11) 0.0417(12) 0.0373(11) 0.0166(9) 0.0035(9) -0.0037(9)
F86 0.0415(12) 0.0356(11) 0.0316(10) 0.0148(9) -0.0106(9) 0.0024(9)
F87 0.0542(13) 0.0314(10) 0.0238(9) 0.0013(8) 0.0015(9) 0.0035(9)
F88 0.0236(10) 0.0360(11) 0.0550(13) 0.0103(10) -0.0027(9) 0.0119(9)
F89 0.0269(10) 0.0359(11) 0.0376(11) -0.0024(9) -0.0093(9) -0.0067(9)
F90 0.0238(9) 0.0385(10) 0.0320(10) 0.0126(8) 0.0028(8) 0.0001(8)
F91 0.0552(13) 0.0397(12) 0.0291(11) 0.0010(9) -0.0155(10) -0.0022(10)
F92 0.0579(14) 0.0359(11) 0.0378(11) -0.0176(9) -0.0055(10) -0.0086(10)
F93 0.0307(11) 0.0525(13) 0.0375(11) -0.0084(10) -0.0073(9) -0.0134(10)
F94 0.0644(15) 0.0213(10) 0.0525(13) -0.0087(9) 0.0014(12) 0.0098(10)
F95 0.0508(13) 0.0239(10) 0.0486(12) 0.0065(9) -0.0008(10) -0.0152(9)
F96 0.0433(11) 0.0204(8) 0.0407(11) 0.0020(8) -0.0117(10) 0.0018(8)
C73 0.0270(16) 0.0174(14) 0.0219(14) -0.0003(11) -0.0071(12) 0.0027(12)
C74 0.0290(16) 0.0288(16) 0.0205(15) -0.0020(13) -0.0083(13) 0.0021(13)
C75 0.046(2) 0.0337(17) 0.0316(16) -0.0116(13) -0.0084(17) 0.0146(18)
C76 0.0381(19) 0.0286(17) 0.0268(17) -0.0050(14) -0.0079(15) -0.0096(15)
C77 0.0223(15) 0.0280(16) 0.0192(14) 0.0068(12) -0.0021(12) -0.0048(12)
C78 0.0219(15) 0.0402(19) 0.0256(16) 0.0052(14) -0.0043(13) -0.0088(14)
C79 0.0262(17) 0.0300(17) 0.0328(18) 0.0105(14) -0.0006(14) -0.0028(14)
C80 0.0212(15) 0.0389(19) 0.0264(16) 0.0041(14) 0.0038(13) -0.0036(14)
C81 0.0212(14) 0.0148(13) 0.0239(14) 0.0028(11) -0.0050(12) 0.0015(11)
C82 0.0319(17) 0.0163(14) 0.0386(18) -0.0013(13) -0.0113(15) 0.0051(13)
C83 0.0305(18) 0.0212(15) 0.0294(16) 0.0082(13) -0.0016(14) 0.0015(13)
C84 0.0233(15) 0.0267(16) 0.0281(16) 0.0046(13) -0.0075(13) 0.0057(13)
C85 0.0289(17) 0.0175(13) 0.0225(13) -0.0033(10) -0.0004(13) -0.0037(13)
C86 0.0306(17) 0.0267(16) 0.0283(16) -0.0055(13) 0.0072(14) 0.0010(14)
C87 0.0375(19) 0.0275(17) 0.0235(16) -0.0045(13) -0.0023(14) -0.0064(15)
C88 0.044(2) 0.0183(14) 0.0329(16) -0.0022(12) -0.0025(16) -0.0021(15)
C89 0.040(2) 0.0336(19) 0.0274(17) 0.0046(14) 0.0010(15) -0.0052(16)
C90 0.051(3) 0.076(3) 0.077(3) 0.020(3) 0.028(3) 0.015(3)
C91 0.051(3) 0.096(4) 0.063(3) -0.044(3) 0.034(2) -0.022(3)
C92 0.062(3) 0.039(2) 0.104(4) -0.017(3) 0.019(3) 0.010(2)
C93 0.047(2) 0.050(3) 0.093(4) 0.012(2) -0.028(2) -0.023(2)
C94 0.0291(18) 0.052(2) 0.0355(18) -0.0112(17) -0.0060(16) 0.0061(17)
C95 0.035(2) 0.055(2) 0.0322(19) 0.0055(17) -0.0047(16) 0.0065(18)
C96 0.036(2) 0.0332(19) 0.040(2) 0.0061(16) -0.0009(16) -0.0051(16)
O25 0.0223(10) 0.0181(9) 0.0188(9) -0.0042(7) -0.0040(9) 0.0032(9)
O26 0.0185(10) 0.0240(10) 0.0189(10) 0.0045(8) 0.0011(8) -0.0051(8)
O27 0.0190(10) 0.0160(8) 0.0210(9) 0.0044(7) -0.0002(9) 0.0009(9)
O28 0.0207(10) 0.0171(10) 0.0193(10) -0.0008(8) -0.0019(8) -0.0017(8)
O29 0.0239(12) 0.0660(18) 0.0452(15) 0.0245(14) 0.0054(11) 0.0043(12)
O30 0.0474(16) 0.0504(16) 0.0413(15) -0.0065(12) 0.0037(13) 0.0220(13)
O31 0.0440(16) 0.0409(15) 0.0497(16) 0.0049(12) -0.0085(14) -0.0051(14)
O32 0.0284(12) 0.0353(13) 0.0341(13) 0.0031(11) -0.0058(10) 0.0012(11)

loop_
_atom_type_symbol
_atom_type_description
_atom_type_scat_dispersion_real
_atom_type_scat_dispersion_imag
_atom_type_scat_source
C C 0.0033 0.0016 'International Tables Vol C Tables 4.2.6.8 and 6.1.1.4'
H H 0.0000 0.0000 'International Tables Vol C Tables 4.2.6.8 and 6.1.1.4'
Li Li -0.0003 0.0001 'International Tables Vol C Tables 4.2.6.8 and 6.1.1.4'
N N 0.0061 0.0033 'International Tables Vol C Tables 4.2.6.8 and 6.1.1.4'
O O 0.0106 0.0060 'International Tables Vol C Tables 4.2.6.8 and 6.1.1.4'
F F 0.0171 0.0103 'International Tables Vol C Tables 4.2.6.8 and 6.1.1.4'
W W -0.8490 6.8722 'International Tables Vol C Tables 4.2.6.8 and 6.1.1.4'

loop_
_geom_angle_atom_site_label_1
_geom_angle_atom_site_label_2
_geom_angle_atom_site_label_3
_geom_angle
N1 W1 O1 99.84(10)
N1 W1 O4 101.32(10)
O1 W1 O4 87.23(8)
N1 W1 O2 101.07(10)
O1 W1 O2 159.09(8)
O4 W1 O2 88.27(8)
N1 W1 O3 101.77(10)
O1 W1 O3 88.36(8)
O4 W1 O3 156.91(8)
O2 W1 O3 87.82(8)
C1 O1 W1 134.02(18)
C5 O2 W1 141.17(19)
C9 O3 W1 135.89(18)
C13 O4 W1 136.78(18)
O1 C1 C4 106.0(2)
O1 C1 C2 113.0(2)
C4 C1 C2 109.4(3)
O1 C1 C3 110.2(2)
C4 C1 C3 109.6(3)
C2 C1 C3 108.6(3)
F2 C3 F3 107.9(3)
F2 C3 F1 106.8(3)
F3 C3 F1 106.7(3)
F2 C3 C1 114.0(3)
F3 C3 C1 112.4(3)
F1 C3 C1 108.6(3)
F5 C4 F6 106.3(3)
F5 C4 F4 107.4(3)
F6 C4 F4 106.1(3)
F5 C4 C1 111.5(3)
F6 C4 C1 113.4(3)
F4 C4 C1 111.7(3)
O2 C5 C6 114.5(2)
O2 C5 C8 109.4(2)
C6 C5 C8 108.5(3)
O2 C5 C7 104.9(3)
C6 C5 C7 109.7(3)
C8 C5 C7 109.9(3)
F9 C7 F7 107.2(3)
F9 C7 F8 107.3(3)
F7 C7 F8 107.2(3)
F9 C7 C5 113.2(3)
F7 C7 C5 109.9(3)
F8 C7 C5 111.7(3)
F12 C8 F11 106.9(3)
F12 C8 F10 106.4(3)
F11 C8 F10 106.1(3)
F12 C8 C5 110.6(3)
F11 C8 C5 113.7(3)
F10 C8 C5 112.7(3)
O3 C9 C10 113.7(2)
O3 C9 C11 109.2(2)
C10 C9 C11 108.9(3)
O3 C9 C12 106.0(3)
C10 C9 C12 109.5(2)
C11 C9 C12 109.4(2)
F13 C11 F14 107.2(3)
F13 C11 F15 106.4(3)
F14 C11 F15 106.0(2)
F13 C11 C9 111.5(2)
F14 C11 C9 113.5(3)
F15 C11 C9 111.8(3)
F17 C12 F16 107.2(3)
F17 C12 F18 106.9(3)
F16 C12 F18 106.7(3)
F17 C12 C9 111.3(3)
F16 C12 C9 112.6(3)
F18 C12 C9 111.9(3)
O4 C13 C14 113.4(2)
O4 C13 C16 110.6(2)
C14 C13 C16 108.7(2)
O4 C13 C15 106.1(2)
C14 C13 C15 109.2(2)
C16 C13 C15 108.7(2)
F19 C15 F20 106.9(2)
F19 C15 F21 107.6(3)
F20 C15 F21 106.9(2)
F19 C15 C13 110.3(2)
F20 C15 C13 112.9(3)
F21 C15 C13 111.9(2)
F23 C16 F22 108.0(3)
F23 C16 F24 106.3(3)
F22 C16 F24 106.0(3)
F23 C16 C13 112.2(2)
F22 C16 C13 113.1(3)
F24 C16 C13 110.9(3)
W1 N1 Li1 175.16(19)
O5 Li1 N1 92.0(2)
O5 Li1 O6 78.92(19)
N1 Li1 O6 144.5(3)
O5 Li1 O7 170.8(3)
N1 Li1 O7 96.0(2)
O6 Li1 O7 91.9(2)
O5 Li1 O8 103.0(2)
N1 Li1 O8 111.7(2)
O6 Li1 O8 103.8(2)
O7 Li1 O8 78.18(19)
C18 O5 C17 113.7(3)
C18 O5 Li1 109.9(2)
C17 O5 Li1 127.3(2)
C19 O6 C20 111.1(3)
C19 O6 Li1 112.3(2)
C20 O6 Li1 123.9(2)
C22 O7 C21 113.2(3)
C22 O7 Li1 112.6(3)
C21 O7 Li1 124.9(2)
C24 O8 C23 112.9(3)
C24 O8 Li1 126.8(3)
C23 O8 Li1 105.2(2)
O5 C18 C19 105.9(3)
O6 C19 C18 107.5(3)
O7 C22 C23 109.0(3)
O8 C23 C22 109.3(3)
N2 W2 O12 99.98(10)
N2 W2 O10 99.19(10)
O12 W2 O10 160.83(9)
N2 W2 O11 102.65(10)
O12 W2 O11 88.54(8)
O10 W2 O11 87.42(8)
N2 W2 O9 102.89(10)
O12 W2 O9 88.12(8)
O10 W2 O9 87.48(9)
O11 W2 O9 154.44(9)
C25 O9 W2 137.0(2)
C29 O10 W2 134.11(18)
C33 O11 W2 137.97(19)
C37 O12 W2 140.72(19)
O9 C25 C26 113.7(3)
O9 C25 C28 109.5(3)
C26 C25 C28 108.8(3)
O9 C25 C27 106.4(3)
C26 C25 C27 109.3(3)
C28 C25 C27 109.0(3)
F25 C27 F27 107.2(3)
F25 C27 F26 106.9(3)
F27 C27 F26 106.4(3)
F25 C27 C25 111.5(3)
F27 C27 C25 112.4(3)
F26 C27 C25 112.1(3)
F30 C28 F29 106.8(3)
F30 C28 F28 106.5(3)
F29 C28 F28 106.5(3)
F30 C28 C25 111.0(3)
F29 C28 C25 113.1(3)
F28 C28 C25 112.6(3)
O10 C29 C31 106.0(2)
O10 C29 C32 110.4(2)
C31 C29 C32 110.3(3)
O10 C29 C30 111.9(2)
C31 C29 C30 108.8(3)
C32 C29 C30 109.5(3)
F31 C31 F33 106.9(3)
F31 C31 F32 106.6(3)
F33 C31 F32 106.5(3)
F31 C31 C29 113.5(3)
F33 C31 C29 112.3(3)
F32 C31 C29 110.7(3)
F34 C32 F36 107.4(3)
F34 C32 F35 106.8(3)
F36 C32 F35 106.3(3)
F34 C32 C29 114.4(3)
F36 C32 C29 112.8(3)
F35 C32 C29 108.7(2)
O11 C33 C34 112.9(2)
O11 C33 C35 106.6(2)
C34 C33 C35 109.7(3)
O11 C33 C36 110.0(3)
C34 C33 C36 109.1(3)
C35 C33 C36 108.4(3)
F37 C35 F39 105.5(3)
F37 C35 F38 106.3(3)
F39 C35 F38 107.5(3)
F37 C35 C33 111.1(3)
F39 C35 C33 113.3(3)
F38 C35 C33 112.7(3)
F42 C36 F40 107.3(3)
F42 C36 F41 107.2(3)
F40 C36 F41 106.2(3)
F42 C36 C33 111.1(3)
F40 C36 C33 112.9(3)
F41 C36 C33 111.8(3)
O12 C37 C38 114.5(3)
O12 C37 C39 105.0(3)
C38 C37 C39 110.3(3)
O12 C37 C40 109.0(2)
C38 C37 C40 108.4(3)
C39 C37 C40 109.7(3)
F43 C39 F44 106.8(3)
F43 C39 F45 107.5(3)
F44 C39 F45 106.4(3)
F43 C39 C37 110.7(3)
F44 C39 C37 113.1(3)
F45 C39 C37 112.0(3)
F46 C40 F47 106.8(2)
F46 C40 F48 107.3(2)
F47 C40 F48 106.8(2)
F46 C40 C37 113.3(3)
F47 C40 C37 112.5(3)
F48 C40 C37 109.7(2)
W2 N2 Li2 178.02(19)
O13A Li2 O14 100.1(3)
O13A Li2 N2 127.7(3)
O14 Li2 N2 127.3(3)
O13A Li2 O13 84.4(3)
O14 Li2 O13 67.9(3)
N2 Li2 O13 93.4(3)
O13A Li2 O16 91.6(3)
O14 Li2 O16 102.3(3)
N2 Li2 O16 97.6(3)
O13 Li2 O16 168.5(4)
O13A Li2 O16A 100.9(3)
O14 Li2 O16A 93.3(3)
N2 Li2 O16A 97.4(3)
O13 Li2 O16A 161.1(4)
O16 Li2 O16A 11.8(3)
O13A Li2 O15A 108.1(3)
O14 Li2 O15A 22.9(2)
N2 Li2 O15A 124.2(3)
O13 Li2 O15A 90.2(3)
O16 Li2 O15A 80.7(3)
O16A Li2 O15A 70.9(3)
O13A Li2 O14A 71.5(3)
O14 Li2 O14A 76.1(3)
N2 Li2 O14A 97.2(2)
O13 Li2 O14A 13.9(3)
O16 Li2 O14A 162.2(3)
O16A Li2 O14A 165.2(3)
O15A Li2 O14A 99.0(3)
O13A Li2 O15 20.0(2)
O14 Li2 O15 105.8(3)
N2 Li2 O15 126.8(3)
O13 Li2 O15 104.3(3)
O16 Li2 O15 71.7(3)
O16A Li2 O15 81.4(3)
O15A Li2 O15 105.8(3)
O14A Li2 O15 91.5(3)
C42 O13 C41 116.7(8)
C42 O13 Li2 106.8(7)
C41 O13 Li2 128.0(6)
C43 O14 C44 108.5(7)
C43 O14 Li2 118.6(5)
C44 O14 Li2 128.6(6)
C46 O15 C45 112.6(7)
C46 O15 Li2 114.1(5)
C45 O15 Li2 127.6(6)
C47 O16 C48 120.0(9)
C47 O16 Li2 109.0(6)
C48 O16 Li2 130.7(7)
O13 C42 C43 88.6(7)
O14 C43 C42 103.3(7)
O15 C46 C47 105.3(6)
O16 C47 C46 99.4(7)
C42A O13A C41A 113.1(6)
C42A O13A Li2 114.1(4)
C41A O13A Li2 129.7(5)
C43A O14A C44A 122.0(7)
C43A O14A Li2 111.1(5)
C44A O14A Li2 124.9(5)
C46A O15A C45A 114.9(7)
C46A O15A Li2 113.3(5)
C45A O15A Li2 130.2(7)
C47A O16A C48A 119.6(6)
C47A O16A Li2 110.9(5)
C48A O16A Li2 129.4(5)
O13A C42A C43A 108.4(5)
O14A C43A C42A 92.5(6)
O15A C46A C47A 110.6(7)
O16A C47A C46A 101.9(7)
N3 W3 O18 101.06(10)
N3 W3 O20 99.57(10)
O18 W3 O20 159.33(9)
N3 W3 O19 102.96(10)
O18 W3 O19 88.85(8)
O20 W3 O19 87.69(8)
N3 W3 O17 101.95(10)
O18 W3 O17 87.35(8)
O20 W3 O17 87.25(9)
O19 W3 O17 155.06(9)
W3 N3 Li3 174.1(2)
O23 Li3 N3 120.1(3)
O23 Li3 O21 109.1(2)
N3 Li3 O21 130.9(3)
O23 Li3 O22 92.5(2)
N3 Li3 O22 98.9(2)
O21 Li3 O22 77.8(2)
O23 Li3 O24 81.5(2)
N3 Li3 O24 96.8(2)
O21 Li3 O24 90.3(2)
O22 Li3 O24 164.2(3)
O23 Li3 C70 90.4(2)
N3 Li3 C70 142.5(3)
O21 Li3 C70 29.17(12)
O22 Li3 C70 55.21(16)
O24 Li3 C70 109.9(2)
O17 C49 C50 113.9(2)
O17 C49 C51 106.1(3)
C50 C49 C51 109.2(3)
O17 C49 C52 108.9(2)
C50 C49 C52 109.1(3)
C51 C49 C52 109.5(3)
F50 C51 F49 107.4(3)
F50 C51 F51 107.3(3)
F49 C51 F51 106.7(3)
F50 C51 C49 110.9(3)
F49 C51 C49 112.2(3)
F51 C51 C49 112.0(3)
F54 C52 F53 107.2(3)
F54 C52 F52 106.5(3)
F53 C52 F52 106.4(2)
F54 C52 C49 110.9(2)
F53 C52 C49 113.3(3)
F52 C52 C49 112.1(3)
O18 C53 C54 114.4(3)
O18 C53 C56 108.4(3)
C54 C53 C56 109.4(3)
O18 C53 C55 104.9(3)
C54 C53 C55 110.1(3)
C56 C53 C55 109.4(3)
F59 C55 F60 107.6(3)
F59 C55 F58 107.7(3)
F60 C55 F58 107.2(3)
F59 C55 C53 113.5(3)
F60 C55 C53 109.4(3)
F58 C55 C53 111.2(3)
F57 C56 F56 108.1(3)
F57 C56 F55 107.5(3)
F56 C56 F55 106.4(3)
F57 C56 C53 113.2(3)
F56 C56 C53 109.9(3)
F55 C56 C53 111.5(3)
O19 C57 C58 112.8(2)
O19 C57 C60 109.4(3)
C58 C57 C60 110.4(3)
O19 C57 C59 105.9(3)
C58 C57 C59 110.0(3)
C60 C57 C59 108.2(3)
F63 C59 F61 107.3(3)
F63 C59 F62 107.9(3)
F61 C59 F62 106.3(3)
F63 C59 C57 113.1(3)
F61 C59 C57 110.4(3)
F62 C59 C57 111.5(3)
F66 C60 F65 107.1(3)
F66 C60 F64 107.1(3)
F65 C60 F64 105.3(3)
F66 C60 C57 111.0(3)
F65 C60 C57 114.0(3)
F64 C60 C57 112.0(3)
O20 C61 C63 106.4(3)
O20 C61 C64 111.0(3)
C63 C61 C64 109.8(3)
O20 C61 C62 111.8(3)
C63 C61 C62 108.7(3)
C64 C61 C62 109.1(3)
F72 C63 F71 106.8(3)
F72 C63 F70 107.0(3)
F71 C63 F70 107.3(3)
F72 C63 C61 113.4(3)
F71 C63 C61 110.4(3)
F70 C63 C61 111.6(3)
F69 C64 F68 107.7(3)
F69 C64 F67 105.9(3)
F68 C64 F67 106.7(3)
F69 C64 C61 114.4(3)
F68 C64 C61 112.8(3)
F67 C64 C61 108.9(3)
O23 C66 C67 106.9(3)
O24 C67 C66 110.7(3)
O21 C70 C71 106.5(3)
O21 C70 Li3 45.96(18)
C71 C70 Li3 80.3(2)
O22 C71 C70 108.0(3)
C49 O17 W3 136.85(19)
C53 O18 W3 142.0(2)
C57 O19 W3 137.11(18)
C61 O20 W3 133.0(2)
C70 O21 C69 112.9(3)
C70 O21 Li3 104.9(2)
C69 O21 Li3 128.1(3)
C71 O22 C72 112.3(3)
C71 O22 Li3 112.7(3)
C72 O22 Li3 128.5(3)
C66 O23 C65 111.8(2)
C66 O23 Li3 111.7(2)
C65 O23 Li3 128.4(3)
C68 O24 C67 112.8(2)
C68 O24 Li3 124.4(2)
C67 O24 Li3 105.3(2)
N4 W4 O27 99.79(10)
N4 W4 O26 101.14(10)
O27 W4 O26 159.06(9)
N4 W4 O25 102.02(10)
O27 W4 O25 87.78(8)
O26 W4 O25 88.45(8)
N4 W4 O28 102.30(10)
O27 W4 O28 87.42(8)
O26 W4 O28 87.57(8)
O25 W4 O28 155.67(9)
W4 N4 Li4 167.1(2)
O30 Li4 N4 112.6(3)
O30 Li4 O29 81.6(2)
N4 Li4 O29 97.7(3)
O30 Li4 O32 103.0(3)
N4 Li4 O32 91.5(2)
O29 Li4 O32 167.2(3)
O30 Li4 O31 105.5(3)
N4 Li4 O31 141.8(3)
O29 Li4 O31 90.4(2)
O32 Li4 O31 77.0(2)
O25 C73 C74 113.4(2)
O25 C73 C75 106.0(3)
C74 C73 C75 109.6(3)
O25 C73 C76 109.9(2)
C74 C73 C76 109.1(3)
C75 C73 C76 108.7(3)
F73 C75 F74 107.6(3)
F73 C75 F75 106.4(3)
F74 C75 F75 106.3(3)
F73 C75 C73 112.7(3)
F74 C75 C73 110.6(3)
F75 C75 C73 113.0(3)
F78 C76 F76 107.9(3)
F78 C76 F77 106.2(3)
F76 C76 F77 106.5(3)
F78 C76 C73 113.0(3)
F76 C76 C73 110.8(3)
F77 C76 C73 112.1(3)
O26 C77 C78 114.9(2)
O26 C77 C80 108.8(3)
C78 C77 C80 108.9(3)
O26 C77 C79 105.2(3)
C78 C77 C79 109.1(3)
C80 C77 C79 109.6(3)
F80 C79 F79 107.1(3)
F80 C79 F81 106.9(3)
F79 C79 F81 107.5(3)
F80 C79 C77 110.1(3)
F79 C79 C77 112.3(3)
F81 C79 C77 112.7(3)
F83 C80 F84 107.3(3)
F83 C80 F82 106.4(3)
F84 C80 F82 106.6(3)
F83 C80 C77 113.7(3)
F84 C80 C77 110.2(3)
F82 C80 C77 112.3(3)
O27 C81 C82 112.0(2)
O27 C81 C84 110.9(2)
C82 C81 C84 109.2(3)
O27 C81 C83 106.2(2)
C82 C81 C83 108.5(2)
C84 C81 C83 110.0(3)
F85 C83 F87 106.4(3)
F85 C83 F86 107.3(2)
F87 C83 F86 107.0(3)
F85 C83 C81 110.8(3)
F87 C83 C81 113.1(2)
F86 C83 C81 111.9(3)
F89 C84 F88 106.8(3)
F89 C84 F90 106.6(3)
F88 C84 F90 106.7(3)
F89 C84 C81 114.1(3)
F88 C84 C81 113.1(3)
F90 C84 C81 109.1(2)
O28 C85 C86 114.3(2)
O28 C85 C88 109.2(2)
C86 C85 C88 109.1(3)
O28 C85 C87 105.7(3)
C86 C85 C87 109.6(2)
C88 C85 C87 108.7(2)
F91 C87 F93 106.6(3)
F91 C87 F92 106.8(3)
F93 C87 F92 107.1(3)
F91 C87 C85 110.8(3)
F93 C87 C85 112.9(3)
F92 C87 C85 112.2(3)
F95 C88 F94 106.9(3)
F95 C88 F96 106.7(3)
F94 C88 F96 106.2(3)
F95 C88 C85 113.3(3)
F94 C88 C85 112.7(3)
F96 C88 C85 110.6(2)
O29 C90 C91 111.1(4)
O30 C91 C90 110.2(4)
O31 C94 C95 107.4(3)
O32 C95 C94 107.2(3)
C73 O25 W4 137.73(18)
C77 O26 W4 141.36(18)
C81 O27 W4 133.92(18)
C85 O28 W4 135.95(19)
C90 O29 C89 115.2(3)
C90 O29 Li4 105.0(3)
C89 O29 Li4 124.3(3)
C92 O30 C91 115.2(4)
C92 O30 Li4 130.7(3)
C91 O30 Li4 111.4(3)
C94 O31 C93 108.2(3)
C94 O31 Li4 114.4(3)
C93 O31 Li4 126.7(3)
C96 O32 C95 113.6(3)
C96 O32 Li4 128.3(3)
C95 O32 Li4 111.4(3)

loop_
_geom_bond_atom_site_label_1
_geom_bond_atom_site_label_2
_geom_bond_distance
W1 N1 1.676(2)
W1 O1 1.9567(19)
W1 O4 1.9608(18)
W1 O2 1.9629(19)
W1 O3 1.9634(19)
F1 C3 1.349(4)
F2 C3 1.317(4)
F3 C3 1.338(4)
F4 C4 1.351(4)
F5 C4 1.327(4)
F6 C4 1.333(4)
F7 C7 1.334(4)
F8 C7 1.347(4)
F9 C7 1.326(4)
F10 C8 1.349(4)
F11 C8 1.335(4)
F12 C8 1.333(4)
F13 C11 1.326(4)
F14 C11 1.340(4)
F15 C11 1.356(4)
F16 C12 1.341(4)
F17 C12 1.328(4)
F18 C12 1.343(4)
F19 C15 1.332(4)
F20 C15 1.333(3)
F21 C15 1.338(4)
F22 C16 1.326(4)
F23 C16 1.326(4)
F24 C16 1.345(4)
O1 C1 1.393(3)
O2 C5 1.391(3)
O3 C9 1.397(3)
O4 C13 1.395(3)
C1 C4 1.523(5)
C1 C2 1.527(4)
C1 C3 1.545(4)
C5 C6 1.516(4)
C5 C8 1.527(5)
C5 C7 1.544(5)
C9 C10 1.517(4)
C9 C11 1.537(4)
C9 C12 1.544(5)
C13 C14 1.524(4)
C13 C16 1.550(4)
C13 C15 1.549(4)
N1 Li1 2.069(5)
Li1 O5 2.041(5)
Li1 O6 2.080(5)
Li1 O7 2.102(5)
Li1 O8 2.111(5)
O5 C18 1.418(4)
O5 C17 1.422(4)
O6 C19 1.413(4)
O6 C20 1.430(4)
O7 C22 1.403(5)
O7 C21 1.429(4)
O8 C24 1.401(5)
O8 C23 1.399(4)
C18 C19 1.504(5)
C22 C23 1.471(6)
W2 N2 1.672(2)
W2 O12 1.955(2)
W2 O10 1.966(2)
W2 O11 1.966(2)
W2 O9 1.973(2)
F25 C27 1.330(4)
F26 C27 1.345(4)
F27 C27 1.336(5)
F28 C28 1.346(4)
F29 C28 1.348(5)
F30 C28 1.334(5)
F31 C31 1.330(4)
F32 C31 1.345(4)
F33 C31 1.343(4)
F34 C32 1.323(4)
F35 C32 1.361(4)
F36 C32 1.337(4)
F37 C35 1.328(4)
F38 C35 1.337(4)
F39 C35 1.336(4)
F40 C36 1.340(4)
F41 C36 1.344(4)
F42 C36 1.314(4)
F43 C39 1.327(4)
F44 C39 1.337(4)
F45 C39 1.344(4)
F46 C40 1.335(4)
F47 C40 1.339(4)
F48 C40 1.342(3)
O9 C25 1.387(4)
O10 C29 1.393(4)
O11 C33 1.394(4)
O12 C37 1.396(4)
C25 C26 1.528(5)
C25 C28 1.535(5)
C25 C27 1.549(5)
C29 C31 1.522(4)
C29 C32 1.532(5)
C29 C30 1.540(4)
C33 C34 1.530(4)
C33 C35 1.536(5)
C33 C36 1.545(5)
C37 C38 1.530(5)
C37 C39 1.534(5)
C37 C40 1.538(4)
N2 Li2 2.040(5)
Li2 O13A 1.996(7)
Li2 O14 2.019(7)
Li2 O13 2.063(9)
Li2 O16 2.081(8)
Li2 O16A 2.094(7)
Li2 O15A 2.094(7)
Li2 O14A 2.096(7)
Li2 O15 2.104(7)
O13 C42 1.382(11)
O13 C41 1.412(10)
O14 C43 1.365(9)
O14 C44 1.416(9)
O15 C46 1.395(9)
O15 C45 1.456(9)
O16 C47 1.324(10)
O16 C48 1.389(11)
C42 C43 1.543(12)
C46 C47 1.484(10)
O13A C42A 1.383(7)
O13A C41A 1.414(8)
O14A C43A 1.279(7)
O14A C44A 1.397(9)
O15A C46A 1.411(9)
O15A C45A 1.421(10)
O16A C47A 1.304(8)
O16A C48A 1.387(7)
C42A C43A 1.526(9)
C46A C47A 1.414(11)
W3 N3 1.667(2)
W3 O18 1.956(2)
W3 O20 1.965(2)
W3 O19 1.9708(19)
W3 O17 1.971(2)
N3 Li3 2.061(6)
Li3 O23 2.039(6)
Li3 O21 2.075(6)
Li3 O22 2.102(6)
Li3 O24 2.133(6)
Li3 C70 2.790(6)
F49 C51 1.338(5)
F50 C51 1.321(4)
F51 C51 1.337(4)
F52 C52 1.350(4)
F53 C52 1.331(4)
F54 C52 1.326(4)
F55 C56 1.346(4)
F56 C56 1.336(4)
F57 C56 1.333(5)
F58 C55 1.343(4)
F59 C55 1.323(4)
F60 C55 1.330(4)
F61 C59 1.322(4)
F62 C59 1.328(4)
F63 C59 1.315(4)
F64 C60 1.348(4)
F65 C60 1.337(5)
F66 C60 1.318(4)
F67 C64 1.360(4)
F68 C64 1.328(4)
F69 C64 1.325(4)
F70 C63 1.343(4)
F71 C63 1.335(5)
F72 C63 1.334(4)
C49 O17 1.389(3)
C49 C50 1.527(5)
C49 C51 1.547(5)
C49 C52 1.548(4)
C53 O18 1.395(4)
C53 C54 1.523(5)
C53 C56 1.536(5)
C53 C55 1.549(5)
C57 O19 1.394(3)
C57 C58 1.513(4)
C57 C60 1.540(5)
C57 C59 1.551(5)
C61 O20 1.393(4)
C61 C63 1.524(5)
C61 C64 1.531(5)
C61 C62 1.533(4)
C65 O23 1.427(4)
C66 O23 1.422(4)
C66 C67 1.503(5)
C67 O24 1.425(4)
C68 O24 1.413(4)
C69 O21 1.424(4)
C70 O21 1.407(4)
C70 C71 1.504(5)
C71 O22 1.397(4)
C72 O22 1.425(4)
W4 N4 1.675(2)
W4 O27 1.9600(18)
W4 O26 1.964(2)
W4 O25 1.9663(18)
W4 O28 1.974(2)
N4 Li4 2.082(6)
Li4 O30 2.014(6)
Li4 O29 2.105(6)
Li4 O32 2.103(6)
Li4 O31 2.107(6)
F73 C75 1.316(4)
F74 C75 1.321(5)
F75 C75 1.335(4)
F76 C76 1.318(4)
F77 C76 1.337(4)
F78 C76 1.316(4)
F79 C79 1.336(4)
F80 C79 1.331(4)
F81 C79 1.339(4)
F82 C80 1.348(4)
F83 C80 1.336(4)
F84 C80 1.336(4)
F85 C83 1.331(4)
F86 C83 1.339(4)
F87 C83 1.339(4)
F88 C84 1.343(4)
F89 C84 1.332(4)
F90 C84 1.349(4)
F91 C87 1.336(4)
F92 C87 1.338(4)
F93 C87 1.337(4)
F94 C88 1.340(4)
F95 C88 1.336(4)
F96 C88 1.341(4)
C73 O25 1.390(3)
C73 C74 1.517(4)
C73 C75 1.536(5)
C73 C76 1.551(5)
C77 O26 1.384(4)
C77 C78 1.528(4)
C77 C80 1.531(5)
C77 C79 1.548(4)
C81 O27 1.390(3)
C81 C82 1.527(4)
C81 C84 1.534(4)
C81 C83 1.539(4)
C85 O28 1.395(3)
C85 C86 1.520(4)
C85 C88 1.540(4)
C85 C87 1.549(4)
C89 O29 1.410(4)
C90 O29 1.378(5)
C90 C91 1.477(7)
C91 O30 1.437(6)
C92 O30 1.389(5)
C93 O31 1.416(5)
C94 O31 1.404(5)
C94 C95 1.507(6)
C95 O32 1.415(4)
C96 O32 1.403(4)
